data_4083128
loop_
_publ_author_name
'Koshevoy, Igor O.'
'Chang, Yuh-Chia'
'Chen, Yi-An'
'Karttunen, Antti J.'
'Grachova, Elena V.'
'Tunik, Sergey P.'
'J\"anis, Janne'
'Pakkanen, Tapani A.'
'Chou, Pi-Tai'

_publ_section_title
;
 Luminescent Gold(I) Alkynyl Clusters Stabilized by Flexible Diphosphine
 Ligands
;
_journal_issue 9
_journal_name_full Organometallics
_journal_page_first 2363
_journal_paper_doi 10.1021/om5002952
_journal_volume 33
_journal_year 2014
_chemical_formula_moiety '3(C73 H61 Au4 O3 P2), C73 H60 Au4 O3 P2, 4(F6 P), 1.5(C4 H10 O), 8(C3 H6 O)'
_chemical_formula_sum 'C322 H306 Au16 F24 O21.5 P12'
_chemical_formula_weight 8498.77
_chemical_name_systematic
; 
 ? 
;
_space_group_IT_number 1
_symmetry_cell_setting triclinic
_symmetry_space_group_name_Hall 'P 1'
_symmetry_space_group_name_H-M 'P 1'
_atom_sites_solution_hydrogens geom
_atom_sites_solution_primary direct
_atom_sites_solution_secondary difmap
_audit_creation_method SHELXL-97
_cell_angle_alpha 88.392(2)
_cell_angle_beta 86.507(2)
_cell_angle_gamma 86.230(2)
_cell_formula_units_Z 1
_cell_length_a 18.9034(8)
_cell_length_b 19.2675(8)
_cell_length_c 21.7282(9)
_cell_measurement_reflns_used 9742
_cell_measurement_temperature 100(2)
_cell_measurement_theta_max 25.13
_cell_measurement_theta_min 2.44
_cell_volume 7879.8(6)
_computing_cell_refinement 'SAINT (Bruker AXS, 2009)'
_computing_data_collection 'APEX2 (Bruker AXS, 2010)'
_computing_data_reduction 'SAINT (Bruker AXS, 2009)'
_computing_molecular_graphics 'Diamond v.3.2g (Brandenburg, 2011)'
_computing_publication_material 'SHELXL-97 (Sheldrick, 2008)'
_computing_structure_refinement 'SHELXL-97 (Sheldrick, 2008)'
_computing_structure_solution 'SHELXS-97 (Sheldrick, 2008)'
_diffrn_ambient_temperature 100(2)
_diffrn_detector_area_resol_mean 16
_diffrn_measured_fraction_theta_full 0.996
_diffrn_measured_fraction_theta_max 0.996
_diffrn_measurement_device '62mm x 62mm CCD camera on three-circle goniostat'
_diffrn_measurement_device_type 'Bruker SMART APEX II CCD'
_diffrn_measurement_method '\f scans and \w scans'
_diffrn_radiation_monochromator 'flat graphite crystal'
_diffrn_radiation_source 'fine-focus sealed tube'
_diffrn_radiation_type MoK\a
_diffrn_radiation_wavelength 0.71073
_diffrn_reflns_av_R_equivalents 0.0632
_diffrn_reflns_av_sigmaI/netI 0.0948
_diffrn_reflns_limit_h_max 24
_diffrn_reflns_limit_h_min -24
_diffrn_reflns_limit_k_max 25
_diffrn_reflns_limit_k_min -25
_diffrn_reflns_limit_l_max 28
_diffrn_reflns_limit_l_min -28
_diffrn_reflns_number 141383
_diffrn_reflns_theta_full 27.50
_diffrn_reflns_theta_max 27.50
_diffrn_reflns_theta_min 1.06
_exptl_absorpt_coefficient_mu 7.548
_exptl_absorpt_correction_T_max 0.4403
_exptl_absorpt_correction_T_min 0.2875
_exptl_absorpt_correction_type numerical
_exptl_absorpt_process_details 'SADABS (Sheldrick, 2008)'
_exptl_crystal_colour yellow
_exptl_crystal_density_diffrn 1.791
_exptl_crystal_density_method 'not measured'
_exptl_crystal_description block
_exptl_crystal_F_000 4070
_exptl_crystal_size_max 0.22
_exptl_crystal_size_mid 0.17
_exptl_crystal_size_min 0.13
_platon_squeeze_details
;
;
_refine_diff_density_max 1.676
_refine_diff_density_min -1.176
_refine_diff_density_rms 0.182
_refine_ls_abs_structure_details 'Flack H D (1983), Acta Cryst. A39, 876-881'
_refine_ls_abs_structure_Flack 0.232(4)
_refine_ls_extinction_method none
_refine_ls_goodness_of_fit_ref 1.032
_refine_ls_hydrogen_treatment constr
_refine_ls_matrix_type full
_refine_ls_number_parameters 3457
_refine_ls_number_reflns 60587
_refine_ls_number_restraints 150
_refine_ls_restrained_S_all 1.034
_refine_ls_R_factor_all 0.0663
_refine_ls_R_factor_gt 0.0452
_refine_ls_shift/su_max 0.043
_refine_ls_shift/su_mean 0.001
_refine_ls_structure_factor_coef Fsqd
_refine_ls_weighting_details 'calc w=1/[\s^2^(Fo^2^)+(0.0295P)^2^+0.0000P] where P=(Fo^2^+2Fc^2^)/3'
_refine_ls_weighting_scheme calc
_refine_ls_wR_factor_gt 0.0884
_refine_ls_wR_factor_ref 0.0941
_reflns_number_gt 48720
_reflns_number_total 60587
_reflns_threshold_expression >2sigma(I)
_cod_data_source_file om5002952_si_002.cif
_cod_data_source_block 9
_cod_depositor_comments 'Adding full bibliography for 4083123--4083128.cif.'
_cod_original_formula_sum 'C322 H306 Au16 F24 O21.50 P12'
_cod_database_code 4083128

loop_
_symmetry_equiv_pos_as_xyz
'x, y, z'

loop_
_atom_site_label
_atom_site_type_symbol
_atom_site_fract_x
_atom_site_fract_y
_atom_site_fract_z
_atom_site_U_iso_or_equiv
_atom_site_adp_type
_atom_site_occupancy
_atom_site_symmetry_multiplicity
_atom_site_calc_flag
_atom_site_refinement_flags
C1 C 0.4919(6) 0.4700(6) 0.1871(5) 0.026(3) Uani 1 1 d .
C2 C 0.4766(6) 0.5302(6) 0.2087(6) 0.033(3) Uani 1 1 d .
C3 C 0.5626(6) 0.2778(6) 0.1414(5) 0.028(3) Uani 1 1 d .
C4 C 0.5884(6) 0.2206(6) 0.1285(5) 0.024(2) Uani 1 1 d .
C5 C 0.4402(6) 0.1455(6) 0.2558(5) 0.028(3) Uani 1 1 d .
C6 C 0.4080(6) 0.0999(6) 0.2865(5) 0.030(3) Uani 1 1 d .
C7 C 0.3930(6) 0.3631(5) 0.2965(5) 0.027(3) Uani 1 1 d .
C8 C 0.3976(6) 0.3920(5) 0.3466(5) 0.022(2) Uani 1 1 d .
C9 C 0.3501(6) 0.2939(5) 0.1331(5) 0.026(2) Uani 1 1 d .
C10 C 0.3307(7) 0.2735(6) 0.0859(5) 0.030(3) Uani 1 1 d .
C11 C 0.4863(6) 0.3905(6) 0.0037(5) 0.026(3) Uani 1 1 d .
C12 C 0.5181(6) 0.4177(5) -0.0398(5) 0.027(3) Uani 1 1 d .
C13 C 0.4738(6) 0.5969(6) 0.2371(5) 0.031(3) Uani 1 1 d .
C14 C 0.4476(8) 0.6576(7) 0.1935(6) 0.049(2) Uani 1 1 d .
C15 C 0.4303(8) 0.7236(6) 0.2212(6) 0.049(2) Uani 1 1 d .
H15 H 0.4351 0.7298 0.2639 0.058 Uiso 1 1 calc R
C16 C 0.4066(8) 0.7774(7) 0.1841(6) 0.049(2) Uani 1 1 d .
H16 H 0.3935 0.8212 0.2019 0.058 Uiso 1 1 calc R
C17 C 0.4009(9) 0.7702(7) 0.1203(7) 0.059(4) Uani 1 1 d .
H17 H 0.3834 0.8083 0.0956 0.071 Uiso 1 1 calc R
C18 C 0.4208(9) 0.7082(7) 0.0950(6) 0.057(4) Uani 1 1 d .
H18 H 0.4184 0.7031 0.0518 0.068 Uiso 1 1 calc R
C19 C 0.4452(7) 0.6508(6) 0.1315(5) 0.038(3) Uani 1 1 d .
H19 H 0.4599 0.6078 0.1130 0.046 Uiso 1 1 calc R
C20 C 0.5509(6) 0.6063(6) 0.2554(5) 0.025(2) Uani 1 1 d .
C21 C 0.5763(7) 0.5667(6) 0.3030(6) 0.039(3) Uani 1 1 d .
H21 H 0.5456 0.5365 0.3252 0.047 Uiso 1 1 calc R
C22 C 0.6447(8) 0.5691(7) 0.3199(6) 0.046(4) Uani 1 1 d .
H22 H 0.6615 0.5413 0.3535 0.056 Uiso 1 1 calc R
C23 C 0.6882(7) 0.6129(7) 0.2870(6) 0.044(3) Uani 1 1 d .
H23 H 0.7360 0.6154 0.2976 0.053 Uiso 1 1 calc R
C24 C 0.6633(8) 0.6527(7) 0.2392(6) 0.048(4) Uani 1 1 d .
H24 H 0.6944 0.6818 0.2161 0.058 Uiso 1 1 calc R
C25 C 0.5957(7) 0.6516(6) 0.2243(6) 0.032(3) Uani 1 1 d .
H25 H 0.5784 0.6817 0.1925 0.039 Uiso 1 1 calc R
C26 C 0.6313(7) 0.1595(6) 0.1002(5) 0.034(3) Uani 1 1 d .
C27 C 0.6638(7) 0.1805(6) 0.0386(5) 0.031(3) Uani 1 1 d .
C28 C 0.7143(8) 0.1367(7) 0.0099(6) 0.046(4) Uani 1 1 d .
H28 H 0.7283 0.0944 0.0305 0.055 Uiso 1 1 calc R
C29 C 0.7450(9) 0.1504(8) -0.0458(6) 0.058(4) Uani 1 1 d .
H29 H 0.7811 0.1192 -0.0635 0.070 Uiso 1 1 calc R
C30 C 0.7238(8) 0.2101(7) -0.0768(6) 0.049(4) Uani 1 1 d .
H30 H 0.7472 0.2222 -0.1152 0.059 Uiso 1 1 calc R
C31 C 0.6695(9) 0.2515(7) -0.0527(6) 0.052(4) Uani 1 1 d .
H31 H 0.6508 0.2900 -0.0762 0.062 Uiso 1 1 calc R
C32 C 0.6409(7) 0.2383(6) 0.0064(6) 0.039(3) Uani 1 1 d .
H32 H 0.6051 0.2696 0.0244 0.047 Uiso 1 1 calc R
C33 C 0.5856(8) 0.0978(6) 0.0966(5) 0.038(3) Uani 1 1 d .
C34 C 0.6022(9) 0.0321(7) 0.1245(6) 0.051(4) Uani 1 1 d .
H34 H 0.6422 0.0260 0.1489 0.061 Uiso 1 1 calc R
C35 C 0.5612(9) -0.0232(7) 0.1169(6) 0.051(4) Uani 1 1 d .
H35 H 0.5737 -0.0675 0.1346 0.061 Uiso 1 1 calc R
C36 C 0.5011(10) -0.0131(8) 0.0827(6) 0.061(4) Uani 1 1 d .
H36 H 0.4705 -0.0499 0.0798 0.073 Uiso 1 1 calc R
C37 C 0.4859(9) 0.0495(8) 0.0532(7) 0.059(4) Uani 1 1 d .
H37 H 0.4476 0.0546 0.0268 0.071 Uiso 1 1 calc R
C38 C 0.5267(7) 0.1056(7) 0.0620(6) 0.041(3) Uani 1 1 d .
H38 H 0.5139 0.1497 0.0439 0.050 Uiso 1 1 calc R
C39 C 0.3894(6) 0.0379(5) 0.3197(5) 0.027(3) Uani 1 1 d .
C40 C 0.3855(6) 0.0482(5) 0.3895(5) 0.026(3) Uani 1 1 d .
C41 C 0.3339(7) 0.0216(7) 0.4282(6) 0.043(3) Uani 1 1 d .
H41 H 0.2975 -0.0023 0.4112 0.052 Uiso 1 1 calc R
C42 C 0.3333(9) 0.0285(8) 0.4918(6) 0.056(4) Uani 1 1 d .
H42 H 0.2976 0.0084 0.5179 0.067 Uiso 1 1 calc R
C43 C 0.3846(8) 0.0646(7) 0.5164(6) 0.046(4) Uani 1 1 d .
H43 H 0.3849 0.0697 0.5598 0.056 Uiso 1 1 calc R
C44 C 0.4356(7) 0.0935(6) 0.4777(6) 0.036(3) Uani 1 1 d .
H44 H 0.4707 0.1193 0.4944 0.044 Uiso 1 1 calc R
C45 C 0.4361(6) 0.0853(6) 0.4154(5) 0.033(3) Uani 1 1 d .
H45 H 0.4719 0.1054 0.3894 0.040 Uiso 1 1 calc R
C46 C 0.4440(7) -0.0228(6) 0.3075(6) 0.038(3) Uani 1 1 d .
C47 C 0.4274(8) -0.0903(6) 0.3272(7) 0.048(4) Uani 1 1 d .
H47 H 0.3812 -0.0987 0.3443 0.057 Uiso 1 1 calc R
C48 C 0.4782(9) -0.1435(6) 0.3214(7) 0.053(4) Uani 1 1 d .
H48 H 0.4678 -0.1885 0.3371 0.064 Uiso 1 1 calc R
C49 C 0.5440(9) -0.1340(7) 0.2936(7) 0.053(4) Uani 1 1 d .
H49 H 0.5774 -0.1726 0.2880 0.064 Uiso 1 1 calc R
C50 C 0.5612(8) -0.0701(7) 0.2744(7) 0.049(4) Uani 1 1 d .
H50 H 0.6075 -0.0634 0.2567 0.058 Uiso 1 1 calc R
C51 C 0.5113(7) -0.0135(6) 0.2803(6) 0.044(3) Uani 1 1 d .
H51 H 0.5234 0.0314 0.2657 0.053 Uiso 1 1 calc R
C52 C 0.3867(6) 0.4366(5) 0.4017(5) 0.028(3) Uani 1 1 d .
C53 C 0.3051(6) 0.4576(6) 0.4048(5) 0.028(3) Uani 1 1 d .
C54 C 0.2793(6) 0.5099(6) 0.3665(5) 0.028(3) Uani 1 1 d .
H54 H 0.3107 0.5339 0.3390 0.034 Uiso 1 1 calc R
C55 C 0.2074(7) 0.5270(6) 0.3682(6) 0.037(3) Uani 1 1 d .
H55 H 0.1896 0.5620 0.3406 0.045 Uiso 1 1 calc R
C56 C 0.1608(7) 0.4950(6) 0.4089(6) 0.044(3) Uani 1 1 d .
H56 H 0.1117 0.5092 0.4115 0.053 Uiso 1 1 calc R
C57 C 0.1878(7) 0.4417(6) 0.4459(6) 0.044(3) Uani 1 1 d .
H57 H 0.1560 0.4172 0.4727 0.053 Uiso 1 1 calc R
C58 C 0.2578(7) 0.4231(6) 0.4452(6) 0.041(3) Uani 1 1 d .
H58 H 0.2750 0.3869 0.4720 0.050 Uiso 1 1 calc R
C59 C 0.4100(7) 0.3989(6) 0.4604(5) 0.035(3) Uani 1 1 d .
C60 C 0.4225(7) 0.4383(7) 0.5107(5) 0.039(3) Uani 1 1 d .
H60 H 0.4173 0.4876 0.5077 0.047 Uiso 1 1 calc R
C61 C 0.4422(8) 0.4063(8) 0.5646(6) 0.049(4) Uani 1 1 d .
H61 H 0.4493 0.4334 0.5994 0.059 Uiso 1 1 calc R
C62 C 0.4523(7) 0.3311(9) 0.5685(6) 0.053(4) Uani 1 1 d .
H62 H 0.4657 0.3090 0.6061 0.064 Uiso 1 1 calc R
C63 C 0.4428(8) 0.2925(7) 0.5197(6) 0.052(4) Uani 1 1 d .
H63 H 0.4505 0.2433 0.5220 0.062 Uiso 1 1 calc R
C64 C 0.4209(7) 0.3268(6) 0.4640(6) 0.035(3) Uani 1 1 d .
H64 H 0.4138 0.3000 0.4291 0.042 Uiso 1 1 calc R
C65 C 0.2884(6) 0.2347(6) 0.0425(5) 0.030(3) Uani 1 1 d .
C66 C 0.2957(7) 0.1571(6) 0.0621(6) 0.035(3) Uani 1 1 d .
C67 C 0.2790(7) 0.1095(6) 0.0185(7) 0.043(3) Uani 1 1 d .
H67 H 0.2629 0.1257 -0.0202 0.052 Uiso 1 1 calc R
C68 C 0.2862(8) 0.0369(7) 0.0324(8) 0.059(4) Uani 1 1 d .
H68 H 0.2762 0.0042 0.0026 0.070 Uiso 1 1 calc R
C69 C 0.3069(9) 0.0157(7) 0.0863(7) 0.054(4) Uani 1 1 d .
H69 H 0.3140 -0.0329 0.0948 0.064 Uiso 1 1 calc R
C70 C 0.3186(8) 0.0616(6) 0.1314(6) 0.045(4) Uani 1 1 d .
H70 H 0.3292 0.0456 0.1718 0.054 Uiso 1 1 calc R
C71 C 0.3145(7) 0.1325(6) 0.1159(5) 0.038(3) Uani 1 1 d .
H71 H 0.3260 0.1643 0.1458 0.045 Uiso 1 1 calc R
C72 C 0.2120(7) 0.2639(7) 0.0513(6) 0.040(3) Uani 1 1 d .
C73 C 0.1830(8) 0.3094(7) 0.0086(7) 0.047(4) Uani 1 1 d .
H73 H 0.2100 0.3215 -0.0280 0.057 Uiso 1 1 calc R
C74 C 0.1117(10) 0.3385(8) 0.0195(8) 0.067(5) Uani 1 1 d .
H74 H 0.0927 0.3716 -0.0093 0.080 Uiso 1 1 calc R
C75 C 0.0699(8) 0.3199(7) 0.0706(7) 0.054(4) Uani 1 1 d .
H75 H 0.0227 0.3394 0.0770 0.064 Uiso 1 1 calc R
C76 C 0.0977(8) 0.2731(7) 0.1115(7) 0.054(4) Uani 1 1 d .
H76 H 0.0690 0.2590 0.1465 0.065 Uiso 1 1 calc R
C77 C 0.1680(8) 0.2449(8) 0.1036(7) 0.051(4) Uani 1 1 d .
H77 H 0.1863 0.2128 0.1335 0.061 Uiso 1 1 calc R
C78 C 0.5442(6) 0.4443(6) -0.1042(5) 0.026(2) Uani 1 1 d .
C79 C 0.5339(6) 0.5233(6) -0.1051(5) 0.030(3) Uani 1 1 d .
C80 C 0.4728(6) 0.5572(5) -0.0809(5) 0.027(3) Uani 1 1 d .
H80 H 0.4371 0.5303 -0.0613 0.032 Uiso 1 1 calc R
C81 C 0.4610(8) 0.6288(7) -0.0839(5) 0.042(3) Uani 1 1 d .
H81 H 0.4180 0.6510 -0.0672 0.051 Uiso 1 1 calc R
C82 C 0.5159(7) 0.6688(7) -0.1132(5) 0.039(3) Uani 1 1 d .
H82 H 0.5086 0.7178 -0.1180 0.047 Uiso 1 1 calc R
C83 C 0.5769(8) 0.6367(7) -0.1337(6) 0.050(4) Uani 1 1 d .
H83 H 0.6145 0.6631 -0.1506 0.060 Uiso 1 1 calc R
C84 C 0.5858(7) 0.5629(6) -0.1302(6) 0.036(3) Uani 1 1 d .
H84 H 0.6292 0.5406 -0.1458 0.043 Uiso 1 1 calc R
C85 C 0.4962(6) 0.4108(6) -0.1507(5) 0.033(3) Uani 1 1 d .
C86 C 0.4701(9) 0.4503(7) -0.2001(6) 0.053(4) Uani 1 1 d .
H86 H 0.4741 0.4992 -0.2022 0.063 Uiso 1 1 calc R
C87 C 0.4392(9) 0.4187(7) -0.2444(6) 0.057(3) Uani 1 1 d .
H87 H 0.4259 0.4443 -0.2803 0.068 Uiso 1 1 calc R
C88 C 0.4264(9) 0.3484(8) -0.2382(7) 0.063(5) Uani 1 1 d .
H88 H 0.3997 0.3281 -0.2678 0.075 Uiso 1 1 calc R
C89 C 0.4505(9) 0.3096(7) -0.1923(6) 0.057(3) Uani 1 1 d .
H89 H 0.4430 0.2613 -0.1897 0.068 Uiso 1 1 calc R
C90 C 0.4867(8) 0.3400(6) -0.1481(6) 0.044(3) Uani 1 1 d .
H90 H 0.5053 0.3121 -0.1154 0.052 Uiso 1 1 calc R
C91 C 0.7513(6) 0.4712(6) 0.0348(5) 0.030(3) Uani 1 1 d .
C92 C 0.7502(8) 0.4348(6) -0.0188(5) 0.039(3) Uani 1 1 d .
H92 H 0.7057 0.4256 -0.0339 0.046 Uiso 1 1 calc R
C93 C 0.8124(8) 0.4111(7) -0.0518(7) 0.049(4) Uani 1 1 d .
H93 H 0.8109 0.3874 -0.0894 0.059 Uiso 1 1 calc R
C94 C 0.8777(9) 0.4239(7) -0.0269(7) 0.055(4) Uani 1 1 d .
H94 H 0.9213 0.4080 -0.0476 0.066 Uiso 1 1 calc R
C95 C 0.8780(8) 0.4584(7) 0.0259(7) 0.048(4) Uani 1 1 d .
H95 H 0.9224 0.4655 0.0423 0.057 Uiso 1 1 calc R
C96 C 0.8156(8) 0.4844(6) 0.0579(7) 0.045(4) Uani 1 1 d .
H96 H 0.8173 0.5102 0.0943 0.054 Uiso 1 1 calc R
C97 C 0.6602(7) 0.5976(5) 0.0595(5) 0.029(3) Uani 1 1 d .
C98 C 0.6015(7) 0.6278(6) 0.0303(5) 0.037(3) Uani 1 1 d .
H98 H 0.5672 0.5996 0.0153 0.044 Uiso 1 1 calc R
C99 C 0.5940(8) 0.7022(6) 0.0233(6) 0.048(4) Uani 1 1 d .
H99 H 0.5535 0.7242 0.0054 0.058 Uiso 1 1 calc R
C100 C 0.6468(8) 0.7417(7) 0.0430(6) 0.046(4) Uani 1 1 d .
H100 H 0.6427 0.7908 0.0371 0.056 Uiso 1 1 calc R
C101 C 0.7039(8) 0.7117(6) 0.0704(5) 0.048(4) Uani 1 1 d .
H101 H 0.7389 0.7400 0.0838 0.057 Uiso 1 1 calc R
C102 C 0.7118(7) 0.6405(5) 0.0789(5) 0.032(3) Uani 1 1 d .
H102 H 0.7523 0.6202 0.0980 0.039 Uiso 1 1 calc R
C103 C 0.6522(6) 0.3543(6) 0.3871(5) 0.028(3) Uani 1 1 d .
C104 C 0.6038(6) 0.3838(6) 0.4309(6) 0.036(3) Uani 1 1 d .
H104 H 0.5546 0.3772 0.4292 0.043 Uiso 1 1 calc R
C105 C 0.6271(7) 0.4220(6) 0.4760(5) 0.039(3) Uani 1 1 d .
H105 H 0.5932 0.4424 0.5053 0.047 Uiso 1 1 calc R
C106 C 0.6972(7) 0.4326(6) 0.4812(6) 0.036(3) Uani 1 1 d .
H106 H 0.7120 0.4599 0.5132 0.043 Uiso 1 1 calc R
C107 C 0.7457(8) 0.4024(6) 0.4389(6) 0.044(4) Uani 1 1 d .
H107 H 0.7946 0.4093 0.4424 0.053 Uiso 1 1 calc R
C108 C 0.7268(6) 0.3622(6) 0.3911(5) 0.031(3) Uani 1 1 d .
H108 H 0.7613 0.3412 0.3626 0.037 Uiso 1 1 calc R
C109 C 0.6366(6) 0.2132(6) 0.3389(5) 0.029(3) Uani 1 1 d .
C110 C 0.6209(6) 0.1876(6) 0.3985(5) 0.029(3) Uani 1 1 d .
H110 H 0.6078 0.2184 0.4312 0.035 Uiso 1 1 calc R
C111 C 0.6251(7) 0.1150(6) 0.4091(6) 0.041(4) Uani 1 1 d .
H111 H 0.6151 0.0964 0.4494 0.049 Uiso 1 1 calc R
C112 C 0.6436(7) 0.0706(6) 0.3609(6) 0.040(3) Uani 1 1 d .
H112 H 0.6466 0.0218 0.3688 0.048 Uiso 1 1 calc R
C113 C 0.6576(7) 0.0955(6) 0.3023(6) 0.037(3) Uani 1 1 d .
H113 H 0.6700 0.0647 0.2695 0.044 Uiso 1 1 calc R
C114 C 0.6533(7) 0.1675(6) 0.2919(6) 0.037(3) Uani 1 1 d .
H114 H 0.6623 0.1855 0.2512 0.044 Uiso 1 1 calc R
C115 C 0.2190(7) 0.2363(5) 0.4092(5) 0.031(3) Uani 1 1 d .
C116 C 0.2739(7) 0.2118(6) 0.4419(5) 0.033(3) Uani 1 1 d .
H116 H 0.3168 0.1952 0.4206 0.040 Uiso 1 1 calc R
C117 C 0.2698(7) 0.2103(6) 0.5045(7) 0.042(3) Uani 1 1 d .
H117 H 0.3098 0.1939 0.5266 0.050 Uiso 1 1 calc R
C118 C 0.2077(9) 0.2325(6) 0.5357(6) 0.052(4) Uani 1 1 d .
H118 H 0.2052 0.2326 0.5795 0.062 Uiso 1 1 calc R
C119 C 0.1474(8) 0.2552(7) 0.5037(6) 0.050(3) Uani 1 1 d .
H119 H 0.1035 0.2687 0.5250 0.060 Uiso 1 1 calc R
C120 C 0.1547(8) 0.2571(7) 0.4390(6) 0.050(3) Uani 1 1 d .
H120 H 0.1156 0.2726 0.4157 0.060 Uiso 1 1 calc R
C121 C 0.1584(6) 0.1952(6) 0.2934(5) 0.029(3) Uani 1 1 d .
C122 C 0.0860(7) 0.2196(7) 0.2960(6) 0.039(3) Uani 1 1 d .
H122 H 0.0712 0.2625 0.3149 0.047 Uiso 1 1 calc R
C123 C 0.0367(7) 0.1800(9) 0.2705(6) 0.054(4) Uani 1 1 d .
H123 H -0.0118 0.1964 0.2730 0.065 Uiso 1 1 calc R
C124 C 0.0547(8) 0.1196(7) 0.2423(7) 0.050(4) Uani 1 1 d .
H124 H 0.0192 0.0934 0.2267 0.060 Uiso 1 1 calc R
C125 C 0.1258(8) 0.0959(6) 0.2363(6) 0.041(3) Uani 1 1 d .
H125 H 0.1401 0.0552 0.2139 0.049 Uiso 1 1 calc R
C126 C 0.1755(8) 0.1329(6) 0.2637(6) 0.042(3) Uani 1 1 d .
H126 H 0.2235 0.1147 0.2621 0.050 Uiso 1 1 calc R
C127 C 0.2244(6) 0.5822(6) 0.1679(6) 0.033(3) Uani 1 1 d .
C128 C 0.1521(7) 0.6006(7) 0.1584(7) 0.055(4) Uani 1 1 d .
H128 H 0.1280 0.5749 0.1304 0.066 Uiso 1 1 calc R
C129 C 0.1164(7) 0.6544(7) 0.1888(7) 0.053(4) Uani 1 1 d .
H129 H 0.0672 0.6646 0.1838 0.063 Uiso 1 1 calc R
C130 C 0.1519(9) 0.6936(7) 0.2265(8) 0.065(5) Uani 1 1 d .
H130 H 0.1275 0.7322 0.2466 0.079 Uiso 1 1 calc R
C131 C 0.2240(8) 0.6777(7) 0.2361(9) 0.070(5) Uani 1 1 d .
H131 H 0.2488 0.7057 0.2618 0.084 Uiso 1 1 calc R
C132 C 0.2577(8) 0.6217(7) 0.2082(7) 0.054(4) Uani 1 1 d .
H132 H 0.3057 0.6092 0.2166 0.064 Uiso 1 1 calc R
C133 C 0.2695(6) 0.5174(6) 0.0501(6) 0.037(3) Uani 1 1 d .
C134 C 0.2797(8) 0.4598(8) 0.0140(6) 0.048(4) Uani 1 1 d .
H134 H 0.2802 0.4145 0.0325 0.058 Uiso 1 1 calc R
C135 C 0.2892(8) 0.4679(9) -0.0486(7) 0.063(4) Uani 1 1 d .
H135 H 0.2986 0.4284 -0.0738 0.075 Uiso 1 1 calc R
C136 C 0.2849(8) 0.5341(9) -0.0751(8) 0.061(3) Uani 1 1 d .
H136 H 0.2878 0.5398 -0.1188 0.073 Uiso 1 1 calc R
C137 C 0.2767(8) 0.5909(8) -0.0394(7) 0.059(5) Uani 1 1 d .
H137 H 0.2767 0.6357 -0.0588 0.071 Uiso 1 1 calc R
C138 C 0.2686(8) 0.5864(8) 0.0227(7) 0.061(3) Uani 1 1 d .
H138 H 0.2625 0.6268 0.0471 0.073 Uiso 1 1 calc R
C139 C 0.6801(6) 0.4959(6) 0.1557(5) 0.031(3) Uani 1 1 d .
H13A H 0.7184 0.5252 0.1665 0.037 Uiso 1 1 calc R
H13B H 0.6358 0.5122 0.1790 0.037 Uiso 1 1 calc R
C140 C 0.7000(6) 0.4172(6) 0.1741(5) 0.032(3) Uani 1 1 d .
H14A H 0.6770 0.3862 0.1469 0.038 Uiso 1 1 calc R
H14B H 0.7521 0.4075 0.1685 0.038 Uiso 1 1 calc R
C141 C 0.6762(7) 0.4028(6) 0.2395(5) 0.032(3) Uani 1 1 d .
H14C H 0.6261 0.4206 0.2465 0.039 Uiso 1 1 calc R
H14D H 0.7052 0.4283 0.2667 0.039 Uiso 1 1 calc R
C142 C 0.6825(6) 0.3246(6) 0.2572(5) 0.026(3) Uani 1 1 d .
H14E H 0.7319 0.3109 0.2675 0.031 Uiso 1 1 calc R
H14F H 0.6713 0.2970 0.2217 0.031 Uiso 1 1 calc R
C143 C 0.2017(6) 0.3332(5) 0.3081(5) 0.026(2) Uani 1 1 d .
H14G H 0.1568 0.3469 0.3318 0.031 Uiso 1 1 calc R
H14H H 0.2389 0.3623 0.3216 0.031 Uiso 1 1 calc R
C144 C 0.1921(6) 0.3475(5) 0.2397(5) 0.027(3) Uani 1 1 d .
H14I H 0.1435 0.3369 0.2300 0.033 Uiso 1 1 calc R
H14J H 0.2263 0.3169 0.2150 0.033 Uiso 1 1 calc R
C145 C 0.2040(6) 0.4240(5) 0.2228(5) 0.028(3) Uani 1 1 d .
H14K H 0.2481 0.4372 0.2405 0.033 Uiso 1 1 calc R
H14L H 0.1639 0.4540 0.2408 0.033 Uiso 1 1 calc R
C146 C 0.2098(6) 0.4358(6) 0.1521(5) 0.030(3) Uani 1 1 d .
H14M H 0.1622 0.4481 0.1370 0.036 Uiso 1 1 calc R
H14N H 0.2291 0.3925 0.1320 0.036 Uiso 1 1 calc R
C147 C 0.0572(6) 0.7829(5) 0.6197(5) 0.028(3) Uani 1 1 d .
C148 C 0.0809(6) 0.7599(5) 0.5706(5) 0.024(2) Uani 1 1 d .
C149 C -0.0054(6) 0.8638(6) 0.7806(5) 0.029(3) Uani 1 1 d .
C150 C -0.0178(5) 0.8947(6) 0.8299(5) 0.024(2) Uani 1 1 d .
C151 C -0.0657(6) 0.8940(5) 0.4936(5) 0.029(3) Uani 1 1 d .
C152 C -0.0955(6) 0.9210(6) 0.4495(5) 0.027(3) Uani 1 1 d .
C153 C -0.1033(5) 0.9729(5) 0.6761(4) 0.020(2) Uani 1 1 d .
C154 C -0.0956(6) 1.0318(5) 0.6935(5) 0.025(2) Uani 1 1 d .
C155 C -0.1517(6) 0.7812(5) 0.6430(5) 0.021(2) Uani 1 1 d .
C156 C -0.1749(6) 0.7253(6) 0.6337(5) 0.029(3) Uani 1 1 d .
C157 C -0.0194(6) 0.6487(5) 0.7452(5) 0.025(3) Uani 1 1 d .
C158 C 0.0144(6) 0.6043(5) 0.7744(5) 0.029(3) Uani 1 1 d .
C159 C 0.1214(7) 0.7202(6) 0.5210(5) 0.033(3) Uani 1 1 d .
C160 C 0.0721(7) 0.6858(6) 0.4767(6) 0.034(3) Uani 1 1 d .
C161 C 0.0833(7) 0.6887(6) 0.4145(6) 0.040(3) Uani 1 1 d .
H161 H 0.1210 0.7137 0.3958 0.048 Uiso 1 1 calc R
C162 C 0.0394(10) 0.6549(8) 0.3786(7) 0.058(4) Uani 1 1 d .
H162 H 0.0440 0.6600 0.3350 0.070 Uiso 1 1 calc R
C163 C -0.0107(12) 0.6142(10) 0.4055(9) 0.082(6) Uani 1 1 d .
H163 H -0.0360 0.5864 0.3800 0.098 Uiso 1 1 calc R
C164 C -0.0260(9) 0.6118(9) 0.4680(9) 0.077(5) Uani 1 1 d .
H164 H -0.0647 0.5876 0.4858 0.092 Uiso 1 1 calc R
C165 C 0.0172(9) 0.6462(7) 0.5035(8) 0.064(5) Uani 1 1 d .
H165 H 0.0101 0.6435 0.5471 0.076 Uiso 1 1 calc R
C166 C 0.1732(7) 0.6630(6) 0.5478(6) 0.038(3) Uani 1 1 d .
C167 C 0.2203(7) 0.6272(6) 0.5115(6) 0.041(3) Uani 1 1 d .
H167 H 0.2213 0.6374 0.4685 0.049 Uiso 1 1 calc R
C168 C 0.2679(8) 0.5764(8) 0.5323(7) 0.065(5) Uani 1 1 d .
H168 H 0.3040 0.5556 0.5052 0.078 Uiso 1 1 calc R
C169 C 0.2619(10) 0.5572(8) 0.5913(8) 0.066(5) Uani 1 1 d .
H169 H 0.2956 0.5234 0.6069 0.080 Uiso 1 1 calc R
C170 C 0.2057(11) 0.5863(8) 0.6326(8) 0.074(6) Uani 1 1 d .
H170 H 0.1990 0.5693 0.6739 0.089 Uiso 1 1 calc R
C171 C 0.1626(8) 0.6393(6) 0.6097(6) 0.045(4) Uani 1 1 d .
H171 H 0.1254 0.6604 0.6354 0.054 Uiso 1 1 calc R
C172 C -0.0185(6) 0.9393(5) 0.8841(5) 0.023(2) Uani 1 1 d .
C173 C 0.0597(6) 0.9598(5) 0.8848(5) 0.025(2) Uani 1 1 d .
C174 C 0.0837(6) 1.0070(5) 0.8407(5) 0.026(2) Uani 1 1 d .
H174 H 0.0519 1.0270 0.8119 0.031 Uiso 1 1 calc R
C175 C 0.1533(7) 1.0258(6) 0.8377(6) 0.035(3) Uani 1 1 d .
H175 H 0.1686 1.0600 0.8083 0.041 Uiso 1 1 calc R
C176 C 0.2008(7) 0.9943(6) 0.8780(6) 0.039(3) Uani 1 1 d .
H176 H 0.2494 1.0046 0.8750 0.046 Uiso 1 1 calc R
C177 C 0.1757(7) 0.9473(6) 0.9228(6) 0.035(3) Uani 1 1 d .
H177 H 0.2072 0.9265 0.9515 0.042 Uiso 1 1 calc R
C178 C 0.1060(6) 0.9308(6) 0.9261(5) 0.029(3) Uani 1 1 d .
H178 H 0.0897 0.8990 0.9571 0.035 Uiso 1 1 calc R
C179 C -0.0424(6) 0.9009(6) 0.9441(5) 0.030(3) Uani 1 1 d .
C180 C -0.0504(6) 0.8288(6) 0.9460(6) 0.035(3) Uani 1 1 d .
H180 H -0.0395 0.8018 0.9104 0.042 Uiso 1 1 calc R
C181 C -0.0749(8) 0.7977(7) 1.0017(7) 0.053(4) Uani 1 1 d .
H181 H -0.0832 0.7496 1.0028 0.063 Uiso 1 1 calc R
C182 C -0.0872(7) 0.8344(8) 1.0544(6) 0.045(3) Uani 1 1 d .
H182 H -0.1002 0.8121 1.0926 0.054 Uiso 1 1 calc R
C183 C -0.0804(9) 0.9026(8) 1.0501(6) 0.060(4) Uani 1 1 d .
H183 H -0.0926 0.9294 1.0857 0.072 Uiso 1 1 calc R
C184 C -0.0569(8) 0.9363(7) 0.9975(5) 0.042(3) Uani 1 1 d .
H184 H -0.0505 0.9848 0.9980 0.051 Uiso 1 1 calc R
C185 C -0.1164(6) 0.9507(6) 0.3888(5) 0.028(3) Uani 1 1 d .
C186 C -0.0690(6) 0.9154(6) 0.3368(5) 0.030(3) Uani 1 1 d .
C187 C -0.0570(10) 0.8469(7) 0.3355(7) 0.072(5) Uani 1 1 d .
H187 H -0.0718 0.8192 0.3702 0.086 Uiso 1 1 calc R
C188 C -0.0233(10) 0.8152(8) 0.2844(7) 0.068(5) Uani 1 1 d .
H188 H -0.0155 0.7660 0.2851 0.082 Uiso 1 1 calc R
C189 C -0.0018(10) 0.8506(9) 0.2349(7) 0.076(6) Uani 1 1 d .
H189 H 0.0200 0.8278 0.1997 0.091 Uiso 1 1 calc R
C190 C -0.0121(12) 0.9227(9) 0.2359(8) 0.095(7) Uani 1 1 d .
H190 H 0.0033 0.9498 0.2010 0.114 Uiso 1 1 calc R
C191 C -0.0439(8) 0.9549(8) 0.2862(6) 0.053(4) Uani 1 1 d .
H191 H -0.0490 1.0043 0.2869 0.064 Uiso 1 1 calc R
C192 C -0.1164(6) 1.0284(6) 0.3876(5) 0.028(3) Uani 1 1 d .
C193 C -0.1683(7) 1.0707(6) 0.3604(6) 0.036(3) Uani 1 1 d .
H193 H -0.2075 1.0505 0.3442 0.043 Uiso 1 1 calc R
C194 C -0.1638(8) 1.1394(7) 0.3567(7) 0.056(4) Uani 1 1 d .
H194 H -0.1993 1.1671 0.3365 0.067 Uiso 1 1 calc R
C195 C -0.1090(8) 1.1721(7) 0.3814(6) 0.049(4) Uani 1 1 d .
H195 H -0.1075 1.2213 0.3796 0.059 Uiso 1 1 calc R
C196 C -0.0559(7) 1.1297(7) 0.4090(5) 0.038(3) Uani 1 1 d .
H196 H -0.0172 1.1503 0.4257 0.046 Uiso 1 1 calc R
C197 C -0.0591(7) 1.0598(6) 0.4122(5) 0.034(3) Uani 1 1 d .
H197 H -0.0229 1.0317 0.4310 0.041 Uiso 1 1 calc R
C198 C -0.1018(6) 1.1007(5) 0.7237(5) 0.024(2) Uani 1 1 d .
C199 C -0.1802(6) 1.1130(5) 0.7414(5) 0.027(3) Uani 1 1 d .
C200 C -0.2100(6) 1.0747(6) 0.7916(5) 0.031(3) Uani 1 1 d .
H200 H -0.1802 1.0436 0.8149 0.037 Uiso 1 1 calc R
C201 C -0.2837(7) 1.0819(7) 0.8077(6) 0.042(3) Uani 1 1 d .
H201 H -0.3031 1.0559 0.8417 0.051 Uiso 1 1 calc R
C202 C -0.3267(6) 1.1260(7) 0.7747(6) 0.045(4) Uani 1 1 d .
H202 H -0.3761 1.1315 0.7859 0.053 Uiso 1 1 calc R
C203 C -0.2982(6) 1.1627(6) 0.7252(6) 0.033(3) Uani 1 1 d .
H203 H -0.3287 1.1927 0.7016 0.039 Uiso 1 1 calc R
C204 C -0.2259(6) 1.1571(6) 0.7085(5) 0.032(3) Uani 1 1 d .
C205 C -0.0735(5) 1.1591(5) 0.6811(5) 0.024(2) Uani 1 1 d .
C206 C -0.0723(7) 1.1525(5) 0.6161(5) 0.029(3) Uani 1 1 d .
H206 H -0.0897 1.1128 0.5985 0.035 Uiso 1 1 calc R
C207 C -0.0451(8) 1.2056(5) 0.5788(6) 0.041(3) Uani 1 1 d .
H207 H -0.0424 1.2016 0.5352 0.049 Uiso 1 1 calc R
C208 C -0.0221(7) 1.2635(6) 0.6047(6) 0.038(3) Uani 1 1 d .
H208 H -0.0047 1.3000 0.5789 0.045 Uiso 1 1 calc R
C209 C -0.0239(7) 1.2691(6) 0.6653(7) 0.046(3) Uani 1 1 d .
H209 H -0.0070 1.3092 0.6823 0.055 Uiso 1 1 calc R
C210 C -0.0509(6) 1.2158(5) 0.7059(6) 0.031(3) Uani 1 1 d .
H210 H -0.0528 1.2207 0.7494 0.037 Uiso 1 1 calc R
C211 C -0.2182(7) 0.6712(6) 0.6087(6) 0.039(3) Uani 1 1 d .
C212 C -0.2079(7) 0.6693(6) 0.5380(5) 0.031(3) Uani 1 1 d .
C213 C -0.2229(8) 0.6126(7) 0.5053(7) 0.053(4) Uani 1 1 d .
H213 H -0.2375 0.5722 0.5274 0.064 Uiso 1 1 calc R
C214 C -0.2179(9) 0.6118(8) 0.4433(7) 0.067(5) Uani 1 1 d .
H214 H -0.2293 0.5713 0.4231 0.080 Uiso 1 1 calc R
C215 C -0.1966(9) 0.6678(9) 0.4088(7) 0.070(5) Uani 1 1 d .
H215 H -0.1918 0.6662 0.3651 0.084 Uiso 1 1 calc R
C216 C -0.1824(11) 0.7271(9) 0.4392(6) 0.089(7) Uani 1 1 d .
H216 H -0.1704 0.7679 0.4164 0.106 Uiso 1 1 calc R
C217 C -0.1857(9) 0.7266(7) 0.5045(6) 0.058(4) Uani 1 1 d .
H217 H -0.1725 0.7660 0.5253 0.069 Uiso 1 1 calc R
C218 C -0.2967(9) 0.6919(8) 0.6261(8) 0.062(3) Uani 1 1 d .
C219 C -0.3300(7) 0.7512(7) 0.5990(7) 0.047(4) Uani 1 1 d .
H219 H -0.3046 0.7785 0.5692 0.057 Uiso 1 1 calc R
C220 C -0.3996(9) 0.7694(8) 0.6161(8) 0.062(3) Uani 1 1 d .
H220 H -0.4224 0.8067 0.5938 0.075 Uiso 1 1 calc R
C221 C -0.4395(9) 0.7376(8) 0.6636(8) 0.062(3) Uani 1 1 d .
H221 H -0.4853 0.7560 0.6776 0.075 Uiso 1 1 calc R
C222 C -0.4095(10) 0.6802(11) 0.6877(8) 0.089(7) Uani 1 1 d .
H222 H -0.4374 0.6536 0.7163 0.106 Uiso 1 1 calc R
C223 C -0.3384(9) 0.6559(9) 0.6735(8) 0.065(5) Uani 1 1 d .
H223 H -0.3182 0.6164 0.6948 0.078 Uiso 1 1 calc R
C224 C 0.0390(7) 0.5375(6) 0.8067(6) 0.036(3) Uani 1 1 d .
C225 C -0.0125(6) 0.4805(6) 0.7978(5) 0.031(3) Uani 1 1 d .
C226 C 0.0078(8) 0.4136(6) 0.8150(6) 0.047(4) Uani 1 1 d .
H226 H 0.0540 0.4036 0.8291 0.057 Uiso 1 1 calc R
C227 C -0.0386(10) 0.3585(7) 0.8121(6) 0.057(4) Uani 1 1 d .
H227 H -0.0231 0.3121 0.8229 0.068 Uiso 1 1 calc R
C228 C -0.1044(8) 0.3736(7) 0.7939(6) 0.050(3) Uani 1 1 d .
H228 H -0.1364 0.3376 0.7941 0.060 Uiso 1 1 calc R
C229 C -0.1274(8) 0.4401(6) 0.7747(6) 0.050(3) Uani 1 1 d .
H229 H -0.1739 0.4488 0.7607 0.060 Uiso 1 1 calc R
C230 C -0.0814(7) 0.4946(7) 0.7760(6) 0.041(3) Uani 1 1 d .
H230 H -0.0964 0.5403 0.7626 0.049 Uiso 1 1 calc R
C231 C 0.0356(6) 0.5508(5) 0.8772(6) 0.029(3) Uani 1 1 d .
C232 C 0.0929(8) 0.5260(6) 0.9114(7) 0.045(4) Uani 1 1 d .
H232 H 0.1345 0.5038 0.8922 0.054 Uiso 1 1 calc R
C233 C 0.0860(9) 0.5356(6) 0.9757(7) 0.052(5) Uani 1 1 d .
H233 H 0.1236 0.5186 1.0004 0.063 Uiso 1 1 calc R
C234 C 0.0279(9) 0.5682(7) 1.0031(7) 0.051(4) Uani 1 1 d .
H234 H 0.0250 0.5741 1.0464 0.061 Uiso 1 1 calc R
C235 C -0.0284(7) 0.5933(6) 0.9678(5) 0.037(3) Uani 1 1 d .
H235 H -0.0697 0.6162 0.9871 0.044 Uiso 1 1 calc R
C236 C -0.0235(7) 0.5848(6) 0.9066(6) 0.042(3) Uani 1 1 d .
H236 H -0.0614 0.6026 0.8828 0.051 Uiso 1 1 calc R
C237 C 0.2534(6) 0.6955(6) 0.7977(5) 0.027(3) Uani 1 1 d .
C238 C 0.3170(7) 0.7270(7) 0.7972(6) 0.039(3) Uani 1 1 d .
H238 H 0.3171 0.7737 0.8104 0.047 Uiso 1 1 calc R
C239 C 0.3821(8) 0.6917(8) 0.7777(6) 0.048(4) Uani 1 1 d .
H239 H 0.4253 0.7142 0.7773 0.058 Uiso 1 1 calc R
C240 C 0.3816(8) 0.6257(8) 0.7597(6) 0.050(4) Uani 1 1 d .
H240 H 0.4251 0.6009 0.7475 0.060 Uiso 1 1 calc R
C241 C 0.3175(8) 0.5925(7) 0.7585(6) 0.047(3) Uani 1 1 d .
H241 H 0.3171 0.5464 0.7441 0.057 Uiso 1 1 calc R
C242 C 0.2545(6) 0.6287(6) 0.7790(5) 0.031(3) Uani 1 1 d .
H242 H 0.2113 0.6061 0.7799 0.038 Uiso 1 1 calc R
C243 C 0.1644(6) 0.7436(5) 0.9044(5) 0.026(3) Uani 1 1 d .
C244 C 0.2190(7) 0.7708(6) 0.9361(6) 0.044(3) Uani 1 1 d .
H244 H 0.2596 0.7868 0.9135 0.053 Uiso 1 1 calc R
C245 C 0.2141(7) 0.7747(6) 1.0007(5) 0.038(3) Uani 1 1 d .
H245 H 0.2511 0.7929 1.0217 0.046 Uiso 1 1 calc R
C246 C 0.1562(8) 0.7521(6) 1.0324(5) 0.038(3) Uani 1 1 d .
H246 H 0.1521 0.7555 1.0761 0.046 Uiso 1 1 calc R
C247 C 0.1030(7) 0.7243(6) 1.0025(5) 0.036(3) Uani 1 1 d .
H247 H 0.0631 0.7075 1.0256 0.043 Uiso 1 1 calc R
C248 C 0.1075(6) 0.7207(6) 0.9387(5) 0.028(3) Uani 1 1 d .
H248 H 0.0702 0.7018 0.9185 0.034 Uiso 1 1 calc R
C249 C 0.1593(6) 1.0677(6) 0.6436(5) 0.027(3) Uani 1 1 d .
C250 C 0.2339(6) 1.0719(6) 0.6415(6) 0.039(3) Uani 1 1 d .
H250 H 0.2650 1.0385 0.6205 0.046 Uiso 1 1 calc R
C251 C 0.2598(7) 1.1272(6) 0.6714(6) 0.040(3) Uani 1 1 d .
H251 H 0.3098 1.1303 0.6712 0.049 Uiso 1 1 calc R
C252 C 0.2179(8) 1.1757(7) 0.7002(7) 0.047(4) Uani 1 1 d .
H252 H 0.2376 1.2132 0.7191 0.057 Uiso 1 1 calc R
C253 C 0.1454(8) 1.1704(6) 0.7021(6) 0.047(4) Uani 1 1 d .
H253 H 0.1155 1.2047 0.7231 0.057 Uiso 1 1 calc R
C254 C 0.1155(7) 1.1182(6) 0.6751(6) 0.038(3) Uani 1 1 d .
H254 H 0.0654 1.1157 0.6775 0.045 Uiso 1 1 calc R
C255 C 0.1336(6) 0.9998(6) 0.5274(5) 0.029(3) Uani 1 1 d .
C256 C 0.1281(7) 1.0654(6) 0.4974(6) 0.041(3) Uani 1 1 d .
H256 H 0.1231 1.1066 0.5208 0.049 Uiso 1 1 calc R
C257 C 0.1301(7) 1.0694(7) 0.4338(6) 0.041(4) Uani 1 1 d .
H257 H 0.1285 1.1136 0.4133 0.050 Uiso 1 1 calc R
C258 C 0.1342(8) 1.0103(8) 0.4002(6) 0.050(4) Uani 1 1 d .
H258 H 0.1339 1.0135 0.3565 0.060 Uiso 1 1 calc R
C259 C 0.1389(9) 0.9465(7) 0.4295(6) 0.053(4) Uani 1 1 d .
H259 H 0.1435 0.9056 0.4058 0.063 Uiso 1 1 calc R
C260 C 0.1370(7) 0.9410(7) 0.4935(6) 0.040(3) Uani 1 1 d .
H260 H 0.1381 0.8965 0.5136 0.048 Uiso 1 1 calc R
C261 C -0.3427(6) 0.9667(5) 0.5309(5) 0.026(3) Uani 1 1 d .
C262 C -0.4131(6) 0.9750(6) 0.5569(6) 0.034(3) Uani 1 1 d .
H262 H -0.4234 0.9986 0.5946 0.041 Uiso 1 1 calc R
C263 C -0.4660(8) 0.9482(7) 0.5265(7) 0.052(4) Uani 1 1 d .
H263 H -0.5136 0.9565 0.5426 0.063 Uiso 1 1 calc R
C264 C -0.4552(9) 0.9119(8) 0.4765(7) 0.054(4) Uani 1 1 d .
H264 H -0.4930 0.8914 0.4583 0.065 Uiso 1 1 calc R
C265 C -0.3836(10) 0.9044(8) 0.4504(6) 0.064(5) Uani 1 1 d .
H265 H -0.3739 0.8802 0.4130 0.077 Uiso 1 1 calc R
C266 C -0.3301(8) 0.9308(6) 0.4779(6) 0.042(3) Uani 1 1 d .
H266 H -0.2830 0.9245 0.4602 0.050 Uiso 1 1 calc R
C267 C -0.2764(6) 1.0938(5) 0.5524(5) 0.025(2) Uani 1 1 d .
C268 C -0.2186(8) 1.1271(6) 0.5223(6) 0.043(4) Uani 1 1 d .
H268 H -0.1766 1.1000 0.5099 0.052 Uiso 1 1 calc R
C269 C -0.2222(8) 1.1986(6) 0.5106(6) 0.041(3) Uani 1 1 d .
H269 H -0.1835 1.2202 0.4898 0.049 Uiso 1 1 calc R
C270 C -0.2851(8) 1.2390(6) 0.5306(5) 0.038(3) Uani 1 1 d .
H270 H -0.2881 1.2880 0.5239 0.046 Uiso 1 1 calc R
C271 C -0.3396(8) 1.2081(6) 0.5585(5) 0.039(3) Uani 1 1 d .
H271 H -0.3816 1.2348 0.5715 0.046 Uiso 1 1 calc R
C272 C -0.3346(7) 1.1339(6) 0.5687(5) 0.038(3) Uani 1 1 d .
H272 H -0.3744 1.1124 0.5879 0.046 Uiso 1 1 calc R
C273 C -0.2733(6) 0.8691(5) 0.8849(5) 0.024(2) Uani 1 1 d .
C274 C -0.2343(7) 0.9117(7) 0.9167(6) 0.043(3) Uani 1 1 d .
H274 H -0.1846 0.9118 0.9067 0.051 Uiso 1 1 calc R
C275 C -0.2631(8) 0.9535(7) 0.9617(7) 0.052(4) Uani 1 1 d .
H275 H -0.2340 0.9814 0.9836 0.063 Uiso 1 1 calc R
C276 C -0.3353(8) 0.9551(7) 0.9753(6) 0.046(3) Uani 1 1 d .
H276 H -0.3564 0.9851 1.0062 0.056 Uiso 1 1 calc R
C277 C -0.3759(7) 0.9144(6) 0.9449(6) 0.041(3) Uani 1 1 d .
H277 H -0.4258 0.9163 0.9537 0.049 Uiso 1 1 calc R
C278 C -0.3444(7) 0.8687(6) 0.9001(5) 0.034(3) Uani 1 1 d .
H278 H -0.3725 0.8378 0.8805 0.041 Uiso 1 1 calc R
C279 C -0.2347(6) 0.7269(6) 0.8454(6) 0.032(3) Uani 1 1 d .
C280 C -0.2361(6) 0.6781(6) 0.8011(6) 0.032(3) Uani 1 1 d .
H280 H -0.2384 0.6928 0.7591 0.038 Uiso 1 1 calc R
C281 C -0.2341(7) 0.6084(7) 0.8161(7) 0.048(4) Uani 1 1 d .
H281 H -0.2400 0.5758 0.7851 0.057 Uiso 1 1 calc R
C282 C -0.2237(8) 0.5851(7) 0.8762(7) 0.048(4) Uani 1 1 d .
H282 H -0.2179 0.5369 0.8864 0.058 Uiso 1 1 calc R
C283 C -0.2220(8) 0.6362(8) 0.9215(7) 0.060(5) Uani 1 1 d .
H283 H -0.2171 0.6217 0.9633 0.072 Uiso 1 1 calc R
C284 C -0.2273(7) 0.7074(6) 0.9065(5) 0.037(3) Uani 1 1 d .
H284 H -0.2258 0.7412 0.9373 0.044 Uiso 1 1 calc R
C285 C 0.1843(6) 0.8320(5) 0.7967(5) 0.026(3) Uani 1 1 d .
H28A H 0.1406 0.8611 0.8082 0.032 Uiso 1 1 calc R
H28B H 0.2236 0.8493 0.8189 0.032 Uiso 1 1 calc R
C286 C 0.2014(6) 0.8401(5) 0.7273(5) 0.027(3) Uani 1 1 d .
H28C H 0.2530 0.8307 0.7183 0.033 Uiso 1 1 calc R
H28D H 0.1764 0.8054 0.7055 0.033 Uiso 1 1 calc R
C287 C 0.1795(6) 0.9120(5) 0.7033(5) 0.026(3) Uani 1 1 d .
H28E H 0.1307 0.9250 0.7201 0.031 Uiso 1 1 calc R
H28F H 0.2113 0.9454 0.7190 0.031 Uiso 1 1 calc R
C288 C 0.1813(6) 0.9193(5) 0.6339(5) 0.027(3) Uani 1 1 d .
H28G H 0.1657 0.8763 0.6164 0.032 Uiso 1 1 calc R
H28H H 0.2305 0.9258 0.6175 0.032 Uiso 1 1 calc R
C289 C -0.2928(6) 0.9944(5) 0.6512(5) 0.022(2) Uani 1 1 d .
H28I H -0.2539 1.0115 0.6740 0.027 Uiso 1 1 calc R
H28J H -0.3364 1.0239 0.6617 0.027 Uiso 1 1 calc R
C290 C -0.3041(6) 0.9213(5) 0.6709(5) 0.029(3) Uani 1 1 d .
H29A H -0.2702 0.8896 0.6468 0.034 Uiso 1 1 calc R
H29B H -0.3528 0.9103 0.6619 0.034 Uiso 1 1 calc R
C291 C -0.2939(6) 0.9090(5) 0.7393(5) 0.027(3) Uani 1 1 d .
H29C H -0.3339 0.9332 0.7633 0.032 Uiso 1 1 calc R
H29D H -0.2496 0.9295 0.7498 0.032 Uiso 1 1 calc R
C292 C -0.2899(6) 0.8320(5) 0.7582(5) 0.027(3) Uani 1 1 d .
H29E H -0.2710 0.8039 0.7227 0.033 Uiso 1 1 calc R
H29F H -0.3381 0.8175 0.7706 0.033 Uiso 1 1 calc R
C293 C 0.7608(10) 0.8161(8) 0.2799(8) 0.080(3) Uani 1 1 d .
H29G H 0.7678 0.8277 0.3226 0.120 Uiso 1 1 calc R
H29H H 0.8010 0.7855 0.2642 0.120 Uiso 1 1 calc R
H29I H 0.7167 0.7924 0.2782 0.120 Uiso 1 1 calc R
C294 C 0.7566(10) 0.8781(10) 0.2429(9) 0.080(3) Uani 1 1 d .
C295 C 0.7436(10) 0.8749(8) 0.1776(8) 0.080(3) Uani 1 1 d .
H29J H 0.7419 0.9220 0.1593 0.120 Uiso 1 1 calc R
H29K H 0.6983 0.8543 0.1731 0.120 Uiso 1 1 calc R
H29L H 0.7820 0.8463 0.1566 0.120 Uiso 1 1 calc R
C296 C 0.3982(10) 0.8246(9) 0.5493(8) 0.080(3) Uani 1 1 d .
H29M H 0.3943 0.8594 0.5157 0.121 Uiso 1 1 calc R
H29N H 0.4352 0.7885 0.5378 0.121 Uiso 1 1 calc R
H29O H 0.4107 0.8471 0.5868 0.121 Uiso 1 1 calc R
C297 C 0.3305(11) 0.7932(10) 0.5609(9) 0.080(3) Uani 1 1 d .
C298 C 0.3310(10) 0.7390(9) 0.6112(8) 0.080(3) Uani 1 1 d .
H29P H 0.2856 0.7169 0.6139 0.121 Uiso 1 1 calc R
H29Q H 0.3379 0.7607 0.6505 0.121 Uiso 1 1 calc R
H29R H 0.3698 0.7038 0.6023 0.121 Uiso 1 1 calc R
C299 C 0.4940(10) 0.9236(11) 0.7395(10) 0.025(3) Uani 0.50 1 d PD
H29S H 0.5247 0.8904 0.7151 0.038 Uiso 0.50 1 calc PR
H29T H 0.5032 0.9169 0.7832 0.038 Uiso 0.50 1 calc PR
H29U H 0.5040 0.9711 0.7261 0.038 Uiso 0.50 1 calc PR
C300 C 0.4218(9) 0.9126(11) 0.7309(10) 0.025(3) Uani 0.50 1 d PD
C301 C 0.3685(11) 0.9583(10) 0.7613(9) 0.025(3) Uani 0.50 1 d PD
H30A H 0.3213 0.9461 0.7505 0.038 Uiso 0.50 1 calc PR
H30B H 0.3758 1.0065 0.7482 0.038 Uiso 0.50 1 calc PR
H30C H 0.3719 0.9534 0.8061 0.038 Uiso 0.50 1 calc PR
O15 O 0.4075(13) 0.8653(12) 0.7015(10) 0.079(7) Uani 0.50 1 d PU
C302 C 0.6037(12) 0.4599(10) 0.6694(9) 0.106(4) Uani 1 1 d DU
H30D H 0.6103 0.5095 0.6737 0.160 Uiso 1 1 calc R
H30E H 0.5529 0.4527 0.6690 0.160 Uiso 1 1 calc R
H30F H 0.6279 0.4438 0.6308 0.160 Uiso 1 1 calc R
C303 C 0.6336(13) 0.4209(10) 0.7212(11) 0.106(4) Uani 1 1 d DU
C304 C 0.6337(13) 0.3447(10) 0.7275(10) 0.106(4) Uani 1 1 d DU
H30G H 0.6613 0.3287 0.7625 0.160 Uiso 1 1 calc R
H30H H 0.6551 0.3237 0.6897 0.160 Uiso 1 1 calc R
H30I H 0.5848 0.3311 0.7345 0.160 Uiso 1 1 calc R
C305 C 0.8902(9) 0.4511(8) 0.6122(8) 0.071(5) Uani 1 1 d .
H30J H 0.8909 0.5019 0.6094 0.107 Uiso 1 1 calc R
H30K H 0.9136 0.4310 0.5747 0.107 Uiso 1 1 calc R
H30L H 0.9153 0.4335 0.6481 0.107 Uiso 1 1 calc R
C306 C 0.8163(8) 0.4314(7) 0.6186(7) 0.061(5) Uani 1 1 d D
C307 C 0.8055(11) 0.3569(8) 0.6242(9) 0.085(6) Uani 1 1 d .
H30M H 0.7545 0.3500 0.6280 0.127 Uiso 1 1 calc R
H30N H 0.8279 0.3373 0.6609 0.127 Uiso 1 1 calc R
H30O H 0.8270 0.3335 0.5875 0.127 Uiso 1 1 calc R
C308 C 0.941(2) 0.2432(16) 0.9606(12) 0.084(8) Uani 0.50 1 d PD
H30P H 0.9335 0.2866 0.9367 0.126 Uiso 0.50 1 calc PR
H30Q H 0.9889 0.2411 0.9764 0.126 Uiso 0.50 1 calc PR
H30R H 0.9057 0.2417 0.9952 0.126 Uiso 0.50 1 calc PR
C309 C 0.9357(13) 0.1882(18) 0.9239(9) 0.084(8) Uani 0.50 1 d PD
C310 C 0.944(2) 0.1161(15) 0.9542(12) 0.084(8) Uani 0.50 1 d PD
H31A H 0.9372 0.0808 0.9237 0.126 Uiso 0.50 1 calc PR
H31B H 0.9074 0.1124 0.9883 0.126 Uiso 0.50 1 calc PR
H31C H 0.9909 0.1087 0.9701 0.126 Uiso 0.50 1 calc PR
O18 O 0.9219(13) 0.1898(9) 0.8707(8) 0.066(6) Uani 0.50 1 d PDU
C314 C 0.1944(13) 0.8858(14) 0.2736(12) 0.162(11) Uani 1 1 d DU
H31D H 0.2172 0.9058 0.3078 0.244 Uiso 1 1 calc R
H31E H 0.1879 0.8364 0.2827 0.244 Uiso 1 1 calc R
H31F H 0.1481 0.9105 0.2684 0.244 Uiso 1 1 calc R
C315 C 0.2383(11) 0.8926(11) 0.2181(8) 0.105(7) Uani 1 1 d DU
C316 C 0.2099(13) 0.8629(11) 0.1648(10) 0.126(8) Uani 1 1 d DU
H31G H 0.2417 0.8705 0.1283 0.188 Uiso 1 1 calc R
H31H H 0.1628 0.8853 0.1581 0.188 Uiso 1 1 calc R
H31I H 0.2059 0.8128 0.1720 0.188 Uiso 1 1 calc R
C317 C 0.5254(10) 0.1022(9) 0.8975(8) 0.081(6) Uani 1 1 d .
H31J H 0.5618 0.1256 0.9177 0.122 Uiso 1 1 calc R
H31K H 0.5359 0.1033 0.8528 0.122 Uiso 1 1 calc R
H31L H 0.5250 0.0537 0.9124 0.122 Uiso 1 1 calc R
C318 C 0.4564(8) 0.1375(8) 0.9116(7) 0.053(4) Uani 1 1 d U
C319 C 0.3988(10) 0.1035(8) 0.8811(8) 0.076(5) Uani 1 1 d U
H31M H 0.3528 0.1278 0.8923 0.114 Uiso 1 1 calc R
H31N H 0.3981 0.0547 0.8948 0.114 Uiso 1 1 calc R
H31O H 0.4079 0.1060 0.8362 0.114 Uiso 1 1 calc R
C320 C 0.8091(15) 0.2836(12) 0.0875(12) 0.139(5) Uani 1 1 d U
H32A H 0.8256 0.3307 0.0822 0.208 Uiso 1 1 calc R
H32B H 0.7578 0.2863 0.0975 0.208 Uiso 1 1 calc R
H32C H 0.8196 0.2583 0.0492 0.208 Uiso 1 1 calc R
C321 C 0.8458(16) 0.2467(13) 0.1380(12) 0.139(5) Uani 1 1 d U
H1 H 0.8980 0.2462 0.1304 0.166 Uiso 1 1 calc R
H2 H 0.8322 0.2683 0.1781 0.166 Uiso 1 1 calc R
C322 C 0.8617(16) 0.1290(12) 0.1769(12) 0.139(5) Uani 1 1 d U
H3 H 0.9133 0.1304 0.1662 0.166 Uiso 1 1 calc R
H32D H 0.8529 0.1428 0.2204 0.166 Uiso 1 1 calc R
C323 C 0.8409(15) 0.0590(12) 0.1707(12) 0.139(5) Uani 1 1 d U
H32E H 0.8660 0.0278 0.1996 0.208 Uiso 1 1 calc R
H32F H 0.8530 0.0439 0.1284 0.208 Uiso 1 1 calc R
H32G H 0.7896 0.0577 0.1797 0.208 Uiso 1 1 calc R
F1 F 0.4321(4) 0.0846(4) 0.6711(4) 0.064(3) Uani 1 1 d .
F2 F 0.4144(4) 0.2012(4) 0.6787(5) 0.067(3) Uani 1 1 d .
F3 F 0.4921(5) 0.1515(4) 0.6066(3) 0.062(2) Uani 1 1 d .
F4 F 0.5327(4) 0.2084(4) 0.6837(4) 0.051(2) Uani 1 1 d .
F5 F 0.5486(4) 0.0909(4) 0.6806(3) 0.0465(19) Uani 1 1 d .
F6 F 0.4697(6) 0.1406(5) 0.7522(4) 0.079(3) Uani 1 1 d .
F7 F 0.4615(6) 0.8427(4) 0.8814(5) 0.090(3) Uani 1 1 d .
F8 F 0.4691(5) 0.8432(5) 0.9823(5) 0.091(4) Uani 1 1 d .
F9 F 0.3872(4) 0.7838(3) 0.9456(4) 0.053(2) Uani 1 1 d .
F10 F 0.4295(5) 0.9402(4) 0.9298(5) 0.080(3) Uani 1 1 d .
F11 F 0.3535(6) 0.8804(4) 0.9951(4) 0.081(3) Uani 1 1 d .
F12 F 0.3456(5) 0.8802(5) 0.8938(5) 0.086(4) Uani 1 1 d .
F13 F 0.9040(4) 0.3503(4) 0.4845(4) 0.060(2) Uani 1 1 d .
F14 F 0.9346(5) 0.4454(4) 0.4333(4) 0.068(3) Uani 1 1 d .
F15 F 0.9122(4) 0.3504(3) 0.3814(3) 0.0458(19) Uani 1 1 d .
F16 F 0.9916(4) 0.2855(4) 0.4367(4) 0.051(2) Uani 1 1 d .
F17 F 1.0173(4) 0.3817(4) 0.4865(3) 0.052(2) Uani 1 1 d .
F18 F 1.0255(5) 0.3803(4) 0.3820(3) 0.059(2) Uani 1 1 d .
F19 F 0.8377(5) 0.5969(4) 0.1798(4) 0.076(3) Uani 1 1 d .
F20 F 0.8365(6) 0.7122(5) 0.1730(5) 0.088(3) Uani 1 1 d .
F21 F 0.8834(5) 0.6498(4) 0.0954(4) 0.069(3) Uani 1 1 d .
F22 F 0.9547(6) 0.5893(5) 0.1609(5) 0.094(4) Uani 1 1 d .
F23 F 0.9072(8) 0.6527(5) 0.2380(5) 0.122(5) Uani 1 1 d .
F24 F 0.9545(6) 0.7049(4) 0.1545(6) 0.108(5) Uani 1 1 d .
P1 P 0.66806(16) 0.50404(15) 0.07319(13) 0.0259(6) Uani 1 1 d .
P2 P 0.62258(15) 0.30609(14) 0.32249(13) 0.0234(6) Uani 1 1 d .
P3 P 0.22674(16) 0.24206(14) 0.32545(14) 0.0268(7) Uani 1 1 d .
P4 P 0.26786(17) 0.50529(15) 0.13278(15) 0.0313(7) Uani 1 1 d .
P5 P 0.17155(16) 0.74248(14) 0.82141(13) 0.0240(6) Uani 1 1 d .
P6 P 0.12333(15) 0.99323(14) 0.61103(13) 0.0243(6) Uani 1 1 d .
P7 P -0.27021(16) 1.00275(14) 0.56771(13) 0.0230(6) Uani 1 1 d .
P8 P -0.23251(15) 0.81671(14) 0.82216(13) 0.0235(6) Uani 1 1 d .
P9 P 0.48132(18) 0.14634(17) 0.67922(15) 0.0351(8) Uani 1 1 d .
P10 P 0.40839(19) 0.86209(16) 0.93741(17) 0.0382(8) Uani 1 1 d .
P11 P 0.96396(19) 0.36606(17) 0.43342(16) 0.0384(8) Uani 1 1 d .
P12 P 0.8972(2) 0.65050(18) 0.1670(2) 0.0525(11) Uani 1 1 d .
Au1 Au 0.57482(2) 0.44700(2) 0.041391(19) 0.02495(10) Uani 1 1 d .
Au2 Au 0.50670(2) 0.33881(2) 0.309181(19) 0.02398(10) Uani 1 1 d .
Au3 Au 0.33520(2) 0.19922(2) 0.28850(2) 0.02622(10) Uani 1 1 d .
Au4 Au 0.37851(2) 0.48556(2) 0.16550(2) 0.02713(10) Uani 1 1 d .
Au5 Au 0.52260(2) 0.37435(2) 0.162447(18) 0.02143(9) Uani 1 1 d .
Au6 Au 0.50062(2) 0.20483(2) 0.20145(2) 0.02580(10) Uani 1 1 d .
Au7 Au 0.37748(2) 0.32663(2) 0.215069(18) 0.02134(9) Uani 1 1 d .
Au8 Au 0.41900(2) 0.34173(2) 0.060147(19) 0.02610(10) Uani 1 1 d .
Au9 Au 0.07554(2) 0.69675(2) 0.781664(19) 0.02320(10) Uani 1 1 d .
Au10 Au 0.00880(2) 0.98346(2) 0.64652(2) 0.02393(10) Uani 1 1 d .
Au11 Au -0.16604(2) 0.94787(2) 0.534173(19) 0.02398(10) Uani 1 1 d .
Au12 Au -0.11983(2) 0.84526(2) 0.799368(19) 0.02347(10) Uani 1 1 d .
Au13 Au 0.02221(2) 0.81983(2) 0.701089(18) 0.02083(9) Uani 1 1 d .
Au14 Au -0.00504(2) 0.83837(2) 0.54981(2) 0.02555(10) Uani 1 1 d .
Au15 Au -0.12316(2) 0.876488(19) 0.655781(18) 0.01918(9) Uani 1 1 d .
Au16 Au -0.08628(2) 0.70482(2) 0.694082(19) 0.02375(10) Uani 1 1 d .
O1 O 0.4265(4) 0.5931(4) 0.2902(4) 0.0328(19) Uani 1 1 d .
H4 H 0.4327 0.6228 0.3155 0.049 Uiso 1 1 d R
O2 O 0.6856(5) 0.1375(4) 0.1425(4) 0.040(2) Uani 1 1 d .
H5 H 0.7119 0.1703 0.1468 0.060 Uiso 1 1 calc R
O3 O 0.3211(4) 0.0185(4) 0.3030(4) 0.035(2) Uani 1 1 d .
H6 H 0.3227 0.0105 0.2652 0.053 Uiso 1 1 calc R
O4 O 0.4278(4) 0.4958(4) 0.3923(4) 0.0323(19) Uani 1 1 d .
H7 H 0.4151 0.5183 0.3607 0.048 Uiso 1 1 calc R
O5 O 0.3105(5) 0.2479(4) -0.0197(3) 0.037(2) Uani 1 1 d .
H8 H 0.3528 0.2324 -0.0262 0.056 Uiso 1 1 calc R
O6 O 0.6151(4) 0.4196(4) -0.1153(4) 0.036(2) Uani 1 1 d .
H9 H 0.6300 0.4333 -0.1505 0.055 Uiso 1 1 calc R
O7 O 0.1621(5) 0.7658(4) 0.4824(4) 0.038(2) Uani 1 1 d .
H10 H 0.1906 0.7851 0.5035 0.057 Uiso 1 1 calc R
O8 O -0.0662(4) 0.9977(4) 0.8771(4) 0.037(2) Uani 1 1 d .
H11 H -0.0541 1.0203 0.8450 0.055 Uiso 1 1 calc R
O9 O -0.1880(5) 0.9292(4) 0.3834(4) 0.038(2) Uani 1 1 d .
H12 H -0.2033 0.9445 0.3498 0.057 Uiso 1 1 calc R
O10 O -0.0607(4) 1.0945(4) 0.7767(3) 0.0289(18) Uani 1 1 d .
H13 H -0.0631 1.1327 0.7946 0.043 Uiso 1 1 calc R
O11 O -0.1960(6) 0.6079(4) 0.6373(4) 0.055(3) Uani 1 1 d .
H14 H -0.2191 0.5759 0.6247 0.083 Uiso 1 1 calc R
O12 O 0.1091(5) 0.5151(4) 0.7860(4) 0.044(2) Uani 1 1 d .
H1A H 0.1371 0.5453 0.7941 0.066 Uiso 1 1 calc R
O13 O 0.7626(6) 0.9323(5) 0.2659(5) 0.062(3) Uani 1 1 d .
O14 O 0.2806(7) 0.8104(6) 0.5327(6) 0.083(4) Uani 1 1 d .
O16 O 0.6574(7) 0.4530(6) 0.7608(5) 0.077(3) Uani 1 1 d .
O17 O 0.7666(7) 0.4749(6) 0.6193(5) 0.072(3) Uani 1 1 d D
O20 O 0.2935(9) 0.9225(9) 0.2149(7) 0.138(6) Uani 1 1 d DU
O21 O 0.4456(5) 0.1899(5) 0.9450(4) 0.053(3) Uani 1 1 d .
O22 O 0.8220(9) 0.1795(8) 0.1363(7) 0.120(5) Uani 1 1 d U
O23 O 0.8589(11) 0.3710(10) 0.2408(10) 0.172(9) Uani 1 1 d D
C324 C 0.8675(12) 0.4787(12) 0.2921(11) 0.121(5) Uani 1 1 d .
H32H H 0.8168 0.4744 0.3022 0.182 Uiso 1 1 calc R
H32I H 0.8745 0.5232 0.2704 0.182 Uiso 1 1 calc R
H32J H 0.8928 0.4767 0.3303 0.182 Uiso 1 1 calc R
C325 C 0.8971(13) 0.4178(12) 0.2500(13) 0.121(5) Uani 1 1 d D
C326 C 0.9749(12) 0.4171(12) 0.2309(11) 0.121(5) Uani 1 1 d .
H32K H 0.9880 0.3773 0.2045 0.182 Uiso 1 1 calc R
H32L H 1.0026 0.4132 0.2676 0.182 Uiso 1 1 calc R
H32M H 0.9848 0.4603 0.2080 0.182 Uiso 1 1 calc R
O24 O 0.4457(10) 0.6895(10) 0.3841(8) 0.070(4) Uani 0.50 1 d PDU
C327 C 0.5318(16) 0.6635(15) 0.4740(13) 0.070(4) Uani 0.50 1 d PDU
H32N H 0.5358 0.6218 0.5008 0.105 Uiso 0.50 1 calc PR
H32O H 0.5215 0.7046 0.4994 0.105 Uiso 0.50 1 calc PR
H32P H 0.5766 0.6681 0.4495 0.105 Uiso 0.50 1 calc PR
C329 C 0.3736(11) 0.7148(16) 0.4084(11) 0.070(4) Uani 0.50 1 d PDU
H32Q H 0.3558 0.6786 0.4375 0.084 Uiso 0.50 1 calc PR
H32R H 0.3792 0.7565 0.4328 0.084 Uiso 0.50 1 calc PR
C328 C 0.4822(14) 0.6583(14) 0.4385(12) 0.070(4) Uani 0.50 1 d PDU
H32S H 0.4413 0.6554 0.4689 0.084 Uiso 0.50 1 calc PR
H32T H 0.4924 0.6099 0.4248 0.084 Uiso 0.50 1 calc PR
C330 C 0.3233(13) 0.7312(16) 0.3698(14) 0.070(4) Uani 0.50 1 d PDU
H33A H 0.2806 0.7502 0.3929 0.105 Uiso 0.50 1 calc PR
H33B H 0.3123 0.6894 0.3485 0.105 Uiso 0.50 1 calc PR
H33C H 0.3398 0.7660 0.3395 0.105 Uiso 0.50 1 calc PR

loop_
_atom_site_aniso_label
_atom_site_aniso_U_11
_atom_site_aniso_U_22
_atom_site_aniso_U_33
_atom_site_aniso_U_23
_atom_site_aniso_U_13
_atom_site_aniso_U_12
C1 0.015(6) 0.031(7) 0.032(6) 0.012(5) -0.009(5) 0.002(5)
C2 0.024(7) 0.036(7) 0.038(7) 0.005(6) -0.010(6) 0.007(5)
C3 0.026(7) 0.041(7) 0.018(5) -0.005(5) 0.003(5) -0.007(5)
C4 0.022(6) 0.024(6) 0.026(6) 0.005(5) 0.003(5) 0.001(5)
C5 0.017(6) 0.031(7) 0.034(6) -0.008(5) -0.001(5) 0.009(5)
C6 0.029(7) 0.034(7) 0.027(6) 0.002(5) 0.003(5) 0.000(5)
C7 0.029(7) 0.017(6) 0.037(7) 0.007(5) -0.008(5) 0.003(5)
C8 0.023(6) 0.024(6) 0.019(5) -0.002(4) -0.006(5) -0.004(4)
C9 0.022(6) 0.023(6) 0.029(6) 0.000(5) 0.013(5) 0.003(5)
C10 0.038(7) 0.030(6) 0.026(6) -0.008(5) -0.010(6) -0.008(5)
C11 0.025(6) 0.030(6) 0.025(6) 0.000(5) -0.013(5) 0.001(5)
C12 0.033(7) 0.019(6) 0.029(6) -0.002(5) -0.014(6) 0.001(5)
C13 0.026(7) 0.035(7) 0.031(6) -0.006(5) 0.008(5) -0.008(5)
C14 0.069(7) 0.036(4) 0.038(4) -0.005(3) -0.002(4) 0.019(4)
C15 0.069(7) 0.036(4) 0.038(4) -0.005(3) -0.002(4) 0.019(4)
C16 0.069(7) 0.036(4) 0.038(4) -0.005(3) -0.002(4) 0.019(4)
C17 0.069(12) 0.041(9) 0.063(10) 0.006(7) -0.008(9) 0.017(8)
C18 0.086(13) 0.051(9) 0.035(8) 0.005(7) -0.015(8) -0.015(8)
C19 0.051(9) 0.029(7) 0.035(7) -0.002(5) -0.006(6) 0.005(6)
C20 0.015(6) 0.034(6) 0.028(6) -0.010(5) -0.007(5) -0.006(5)
C21 0.043(8) 0.043(7) 0.036(7) -0.008(6) -0.006(6) -0.022(6)
C22 0.044(9) 0.070(9) 0.028(7) -0.006(6) -0.015(7) -0.006(7)
C23 0.028(7) 0.075(10) 0.034(7) -0.021(7) 0.008(6) -0.032(7)
C24 0.050(9) 0.064(9) 0.034(7) -0.012(7) -0.005(7) -0.020(7)
C25 0.030(7) 0.029(7) 0.039(7) -0.008(5) -0.007(6) -0.004(5)
C26 0.032(7) 0.042(7) 0.028(6) -0.012(5) -0.009(6) 0.007(6)
C27 0.030(7) 0.033(7) 0.028(6) -0.002(5) 0.007(5) -0.002(5)
C28 0.055(10) 0.046(8) 0.033(7) 0.000(6) 0.005(7) 0.015(7)
C29 0.068(12) 0.056(10) 0.047(9) -0.014(7) 0.019(8) 0.007(8)
C30 0.060(10) 0.047(8) 0.034(7) -0.002(6) 0.029(7) 0.012(7)
C31 0.076(12) 0.049(9) 0.032(7) 0.000(6) 0.003(8) -0.015(8)
C32 0.045(9) 0.039(7) 0.033(7) 0.006(6) 0.003(6) 0.004(6)
C33 0.057(9) 0.032(7) 0.026(6) -0.001(5) -0.002(6) -0.001(6)
C34 0.062(11) 0.038(8) 0.052(9) -0.016(7) -0.004(8) 0.004(7)
C35 0.065(11) 0.042(8) 0.047(8) -0.003(7) 0.002(8) -0.006(7)
C36 0.080(13) 0.057(10) 0.042(8) -0.008(7) 0.036(8) -0.014(8)
C37 0.055(11) 0.058(10) 0.064(10) -0.016(8) -0.002(9) -0.007(8)
C38 0.036(8) 0.044(8) 0.044(8) 0.006(6) 0.005(7) -0.009(6)
C39 0.023(6) 0.019(6) 0.041(7) 0.000(5) -0.005(5) -0.007(5)
C40 0.021(6) 0.021(6) 0.036(6) -0.005(5) -0.007(5) -0.001(5)
C41 0.032(8) 0.056(9) 0.042(8) -0.001(6) 0.001(6) -0.002(6)
C42 0.055(10) 0.077(11) 0.033(7) 0.024(7) 0.011(7) -0.005(8)
C43 0.046(9) 0.049(8) 0.042(8) -0.021(7) -0.001(7) 0.013(7)
C44 0.025(7) 0.047(8) 0.038(7) -0.005(6) -0.010(6) 0.002(6)
C45 0.025(7) 0.037(7) 0.036(7) -0.008(5) 0.002(6) 0.008(5)
C46 0.037(8) 0.039(8) 0.040(7) 0.003(6) -0.007(6) -0.010(6)
C47 0.054(10) 0.021(7) 0.069(10) -0.009(6) -0.013(8) 0.003(6)
C48 0.065(11) 0.021(7) 0.073(10) 0.001(7) -0.007(9) -0.002(7)
C49 0.058(11) 0.038(8) 0.061(10) -0.010(7) -0.006(8) 0.017(7)
C50 0.042(9) 0.037(8) 0.064(9) -0.003(7) 0.009(7) 0.003(6)
C51 0.045(9) 0.019(6) 0.068(9) -0.007(6) 0.014(7) -0.001(6)
C52 0.029(7) 0.020(6) 0.035(6) -0.006(5) 0.001(5) 0.003(5)
C53 0.026(7) 0.031(6) 0.029(6) -0.002(5) -0.008(5) -0.005(5)
C54 0.028(7) 0.035(7) 0.023(6) -0.008(5) -0.003(5) -0.005(5)
C55 0.038(8) 0.025(6) 0.050(8) -0.004(6) -0.012(7) 0.003(5)
C56 0.033(8) 0.041(8) 0.058(9) -0.011(7) -0.003(7) 0.008(6)
C57 0.040(8) 0.036(7) 0.055(8) 0.001(6) -0.002(7) 0.005(6)
C58 0.031(8) 0.039(7) 0.052(8) 0.005(6) 0.006(6) -0.001(6)
C59 0.035(8) 0.051(8) 0.019(6) 0.001(5) 0.002(5) 0.001(6)
C60 0.043(8) 0.043(8) 0.032(7) -0.005(6) -0.008(6) 0.011(6)
C61 0.041(9) 0.077(11) 0.027(7) -0.017(7) -0.007(6) 0.020(7)
C62 0.030(8) 0.109(13) 0.018(6) 0.012(7) 0.003(6) -0.002(8)
C63 0.055(10) 0.060(9) 0.037(8) 0.025(7) 0.001(7) 0.004(7)
C64 0.033(7) 0.034(7) 0.036(7) -0.005(5) 0.008(6) 0.002(5)
C65 0.027(7) 0.053(8) 0.012(5) -0.014(5) 0.000(5) -0.020(6)
C66 0.031(7) 0.028(7) 0.047(8) -0.009(6) -0.004(6) -0.013(5)
C67 0.028(7) 0.044(8) 0.059(9) -0.010(7) -0.007(7) -0.006(6)
C68 0.057(11) 0.050(9) 0.073(11) -0.026(8) -0.015(9) -0.017(7)
C69 0.078(12) 0.026(7) 0.059(9) -0.012(7) -0.002(9) -0.010(7)
C70 0.070(11) 0.028(7) 0.041(7) -0.007(6) -0.006(7) -0.029(6)
C71 0.056(9) 0.035(7) 0.022(6) -0.012(5) -0.002(6) 0.000(6)
C72 0.042(8) 0.047(8) 0.032(7) -0.013(6) -0.006(6) -0.006(6)
C73 0.046(9) 0.046(8) 0.052(9) 0.009(7) -0.012(8) -0.016(7)
C74 0.082(14) 0.049(9) 0.068(11) 0.008(8) -0.012(11) 0.004(9)
C75 0.044(9) 0.055(9) 0.063(10) -0.012(8) -0.011(8) 0.004(7)
C76 0.039(9) 0.069(10) 0.058(9) -0.003(8) -0.005(8) -0.016(7)
C77 0.043(9) 0.069(10) 0.042(8) -0.014(7) -0.014(7) 0.005(7)
C78 0.015(6) 0.032(6) 0.030(6) 0.003(5) 0.006(5) 0.000(5)
C79 0.028(7) 0.035(7) 0.028(6) 0.004(5) -0.004(5) -0.005(5)
C80 0.021(6) 0.027(6) 0.032(6) 0.003(5) 0.004(5) -0.001(5)
C81 0.041(8) 0.055(9) 0.030(7) 0.007(6) -0.005(6) 0.002(6)
C82 0.043(9) 0.043(8) 0.032(7) 0.015(6) -0.012(6) -0.005(6)
C83 0.040(9) 0.057(10) 0.053(9) 0.017(7) 0.001(7) -0.006(7)
C84 0.025(7) 0.039(7) 0.043(7) -0.005(6) 0.005(6) -0.007(5)
C85 0.030(7) 0.052(8) 0.016(6) 0.000(5) -0.009(5) 0.006(6)
C86 0.082(12) 0.037(8) 0.039(8) -0.016(6) -0.019(8) 0.015(7)
C87 0.081(9) 0.050(6) 0.040(6) -0.008(5) -0.028(6) 0.013(6)
C88 0.065(12) 0.069(11) 0.058(10) -0.027(8) -0.032(9) 0.003(8)
C89 0.081(9) 0.050(6) 0.040(6) -0.008(5) -0.028(6) 0.013(6)
C90 0.050(9) 0.043(8) 0.040(8) 0.001(6) -0.010(7) -0.012(6)
C91 0.016(6) 0.031(6) 0.041(7) 0.022(5) 0.010(5) 0.003(5)
C92 0.053(9) 0.032(7) 0.030(7) 0.007(6) -0.009(6) 0.006(6)
C93 0.041(9) 0.052(9) 0.049(8) 0.011(7) 0.012(7) 0.014(7)
C94 0.050(10) 0.051(9) 0.061(10) 0.007(8) 0.015(8) -0.003(7)
C95 0.029(8) 0.057(9) 0.058(9) 0.013(7) 0.008(7) -0.019(7)
C96 0.042(9) 0.037(8) 0.057(9) 0.013(6) -0.004(7) -0.014(6)
C97 0.041(8) 0.015(6) 0.030(6) -0.001(5) 0.007(6) 0.002(5)
C98 0.035(8) 0.043(8) 0.034(7) -0.005(6) -0.004(6) -0.014(6)
C99 0.062(10) 0.026(7) 0.058(9) 0.006(6) -0.021(8) 0.008(6)
C100 0.073(11) 0.033(7) 0.032(7) -0.003(6) 0.000(7) 0.002(7)
C101 0.077(12) 0.044(8) 0.025(7) -0.004(6) -0.016(7) -0.018(7)
C102 0.057(9) 0.020(6) 0.021(6) -0.005(5) -0.010(6) -0.008(5)
C103 0.028(7) 0.037(7) 0.022(6) 0.007(5) -0.004(5) -0.008(5)
C104 0.016(6) 0.045(7) 0.046(8) -0.010(6) 0.000(6) 0.000(5)
C105 0.051(9) 0.046(8) 0.021(6) -0.016(5) -0.006(6) 0.001(6)
C106 0.045(8) 0.030(7) 0.034(7) -0.005(5) -0.009(7) -0.005(6)
C107 0.050(9) 0.035(7) 0.052(8) 0.020(6) -0.032(8) -0.019(6)
C108 0.020(6) 0.034(6) 0.039(7) 0.004(5) -0.013(6) -0.003(5)
C109 0.026(7) 0.034(7) 0.027(6) 0.011(5) -0.009(5) -0.002(5)
C110 0.022(6) 0.032(7) 0.033(6) 0.003(5) -0.004(5) -0.008(5)
C111 0.049(9) 0.036(7) 0.040(7) 0.016(6) -0.028(7) -0.007(6)
C112 0.038(8) 0.033(7) 0.050(8) 0.004(6) -0.014(7) -0.006(6)
C113 0.034(8) 0.032(7) 0.044(8) 0.006(6) -0.013(6) 0.000(5)
C114 0.037(8) 0.044(8) 0.031(7) 0.004(6) -0.012(6) -0.004(6)
C115 0.035(7) 0.022(6) 0.036(7) 0.008(5) 0.001(6) -0.004(5)
C116 0.025(7) 0.036(7) 0.036(7) 0.000(6) 0.007(6) 0.007(5)
C117 0.028(7) 0.035(7) 0.061(9) -0.007(6) 0.006(7) 0.006(6)
C118 0.082(12) 0.036(8) 0.035(7) 0.020(6) -0.005(8) 0.002(7)
C119 0.038(6) 0.060(6) 0.047(5) 0.024(5) 0.014(5) 0.016(5)
C120 0.038(6) 0.060(6) 0.047(5) 0.024(5) 0.014(5) 0.016(5)
C121 0.023(6) 0.033(7) 0.029(6) 0.012(5) 0.003(5) -0.005(5)
C122 0.036(8) 0.040(7) 0.041(7) -0.010(6) 0.014(6) -0.006(6)
C123 0.017(7) 0.109(13) 0.036(7) 0.018(8) 0.001(6) -0.018(7)
C124 0.058(10) 0.037(8) 0.061(9) -0.004(7) -0.018(8) -0.023(7)
C125 0.055(10) 0.038(7) 0.029(7) 0.002(6) 0.002(7) -0.005(6)
C126 0.043(9) 0.042(8) 0.040(7) 0.005(6) -0.009(7) 0.007(6)
C127 0.023(6) 0.035(7) 0.041(7) 0.010(6) -0.001(6) 0.005(5)
C128 0.023(8) 0.055(9) 0.084(11) 0.028(8) 0.002(8) 0.003(6)
C129 0.025(8) 0.050(9) 0.083(11) 0.016(8) -0.010(8) -0.001(7)
C130 0.049(10) 0.041(9) 0.101(13) 0.012(8) 0.030(10) 0.002(7)
C131 0.032(9) 0.047(9) 0.129(16) -0.034(10) 0.004(10) 0.005(7)
C132 0.026(8) 0.064(10) 0.072(10) -0.010(8) 0.006(7) -0.012(7)
C133 0.011(6) 0.041(7) 0.057(8) 0.027(7) -0.005(6) -0.005(5)
C134 0.048(10) 0.064(10) 0.034(7) 0.013(7) -0.017(7) -0.003(7)
C135 0.043(10) 0.095(12) 0.049(9) 0.012(9) -0.009(8) -0.003(8)
C136 0.037(6) 0.084(8) 0.059(7) 0.035(6) -0.017(6) 0.008(5)
C137 0.049(10) 0.063(10) 0.059(10) 0.044(9) 0.001(8) 0.017(8)
C138 0.037(6) 0.084(8) 0.059(7) 0.035(6) -0.017(6) 0.008(5)
C139 0.028(7) 0.043(7) 0.020(6) 0.007(5) 0.005(5) -0.006(5)
C140 0.021(6) 0.057(8) 0.020(5) 0.012(5) 0.001(5) -0.020(5)
C141 0.037(8) 0.035(7) 0.025(6) 0.004(5) -0.008(6) -0.006(5)
C142 0.012(6) 0.048(7) 0.016(5) 0.010(5) 0.002(4) 0.001(5)
C143 0.022(6) 0.026(6) 0.031(6) -0.002(5) 0.004(5) -0.005(5)
C144 0.019(6) 0.029(6) 0.035(6) -0.006(5) -0.005(5) -0.004(5)
C145 0.030(7) 0.029(6) 0.026(6) 0.006(5) -0.007(5) -0.004(5)
C146 0.033(7) 0.038(7) 0.022(6) 0.010(5) -0.016(5) -0.009(5)
C147 0.020(6) 0.028(6) 0.035(7) 0.000(5) -0.002(5) -0.004(5)
C148 0.033(7) 0.017(6) 0.023(6) -0.007(5) -0.005(5) 0.002(5)
C149 0.024(6) 0.027(6) 0.036(7) -0.011(5) 0.009(5) -0.001(5)
C150 0.010(5) 0.042(7) 0.019(5) 0.006(5) -0.001(4) 0.000(5)
C151 0.033(7) 0.018(6) 0.032(6) -0.008(5) 0.005(5) 0.016(5)
C152 0.031(7) 0.031(6) 0.019(5) -0.008(5) 0.001(5) 0.001(5)
C153 0.013(5) 0.026(6) 0.021(5) -0.004(4) 0.012(4) -0.001(4)
C154 0.023(6) 0.023(6) 0.029(6) -0.003(5) 0.002(5) -0.002(5)
C155 0.022(6) 0.014(5) 0.029(6) 0.000(4) -0.009(5) -0.002(4)
C156 0.024(6) 0.034(7) 0.029(6) 0.007(5) -0.007(5) 0.006(5)
C157 0.031(7) 0.015(5) 0.030(6) 0.009(5) -0.009(5) -0.012(5)
C158 0.030(7) 0.025(6) 0.033(6) -0.006(5) -0.001(5) -0.007(5)
C159 0.039(8) 0.033(7) 0.026(6) 0.002(5) -0.001(6) -0.002(5)
C160 0.028(7) 0.034(7) 0.037(7) 0.000(5) 0.001(6) 0.016(5)
C161 0.050(9) 0.039(7) 0.033(7) -0.002(6) -0.006(7) -0.011(6)
C162 0.076(13) 0.057(10) 0.040(8) -0.019(7) -0.002(9) 0.013(9)
C163 0.096(17) 0.079(13) 0.071(13) -0.039(11) -0.028(13) 0.027(12)
C164 0.039(10) 0.103(14) 0.092(14) -0.036(11) 0.000(10) -0.029(9)
C165 0.064(11) 0.059(10) 0.074(11) -0.012(8) -0.014(9) -0.040(8)
C166 0.038(8) 0.024(6) 0.050(8) -0.012(6) -0.015(7) 0.020(6)
C167 0.050(9) 0.034(7) 0.040(7) -0.013(6) -0.012(7) 0.011(6)
C168 0.048(10) 0.093(12) 0.055(10) -0.046(9) -0.022(8) 0.028(9)
C169 0.081(14) 0.058(10) 0.063(11) -0.007(9) -0.039(11) 0.012(9)
C170 0.094(16) 0.053(10) 0.076(12) -0.002(9) -0.041(12) 0.015(10)
C171 0.054(10) 0.036(7) 0.044(8) -0.010(6) -0.004(7) 0.016(7)
C172 0.016(6) 0.035(6) 0.020(5) 0.002(5) -0.002(5) 0.001(5)
C173 0.026(6) 0.031(6) 0.017(5) -0.012(5) -0.002(5) 0.005(5)
C174 0.026(6) 0.017(6) 0.035(6) 0.001(5) 0.000(5) -0.001(4)
C175 0.031(7) 0.036(7) 0.037(7) -0.007(5) 0.002(6) -0.001(5)
C176 0.025(7) 0.032(7) 0.060(9) -0.020(6) -0.001(6) -0.002(5)
C177 0.034(7) 0.037(7) 0.037(7) -0.005(6) -0.017(6) -0.003(5)
C178 0.026(7) 0.038(7) 0.023(6) -0.006(5) 0.002(5) -0.007(5)
C179 0.014(6) 0.040(7) 0.035(7) -0.002(5) 0.004(5) 0.004(5)
C180 0.021(6) 0.030(7) 0.050(8) 0.005(6) 0.000(6) 0.019(5)
C181 0.048(9) 0.036(8) 0.072(10) 0.023(7) 0.006(8) 0.002(6)
C182 0.033(8) 0.065(10) 0.035(7) 0.008(7) 0.016(6) -0.003(7)
C183 0.087(14) 0.070(11) 0.022(7) -0.008(7) 0.008(8) -0.004(9)
C184 0.073(11) 0.044(8) 0.011(5) -0.002(5) 0.002(6) -0.009(7)
C185 0.020(6) 0.048(7) 0.018(5) 0.005(5) 0.000(5) -0.009(5)
C186 0.024(6) 0.036(7) 0.029(6) 0.000(5) 0.008(5) -0.005(5)
C187 0.111(16) 0.035(9) 0.064(10) -0.002(7) 0.045(10) -0.017(9)
C188 0.098(15) 0.048(9) 0.054(10) -0.012(8) 0.036(9) 0.008(9)
C189 0.091(16) 0.088(13) 0.043(9) 0.004(9) 0.000(10) 0.022(11)
C190 0.15(2) 0.050(11) 0.072(12) 0.007(9) 0.037(12) 0.033(12)
C191 0.061(11) 0.051(9) 0.041(8) 0.000(7) 0.031(7) 0.018(7)
C192 0.027(7) 0.040(7) 0.017(5) 0.012(5) 0.000(5) -0.006(5)
C193 0.032(7) 0.025(7) 0.051(8) -0.009(6) -0.012(6) 0.007(5)
C194 0.048(10) 0.053(10) 0.063(10) 0.020(8) 0.000(8) 0.015(7)
C195 0.058(10) 0.030(7) 0.058(9) 0.011(6) -0.001(8) -0.004(7)
C196 0.032(7) 0.053(8) 0.033(7) 0.000(6) -0.012(6) -0.014(6)
C197 0.030(7) 0.045(8) 0.026(6) 0.006(5) -0.004(5) 0.000(6)
C198 0.020(6) 0.020(6) 0.031(6) 0.004(5) -0.002(5) 0.004(4)
C199 0.019(6) 0.031(6) 0.032(6) -0.009(5) -0.004(5) 0.004(5)
C200 0.020(6) 0.039(7) 0.032(6) -0.007(5) 0.008(5) 0.003(5)
C201 0.042(8) 0.057(9) 0.028(6) -0.010(6) 0.005(6) -0.009(7)
C202 0.009(6) 0.080(10) 0.045(8) -0.029(7) -0.002(6) 0.012(6)
C203 0.020(6) 0.039(7) 0.039(7) -0.004(6) 0.005(6) 0.000(5)
C204 0.022(6) 0.030(6) 0.041(7) 0.004(5) 0.001(5) 0.004(5)
C205 0.013(5) 0.014(5) 0.043(7) -0.002(5) 0.002(5) 0.002(4)
C206 0.042(8) 0.021(6) 0.026(6) -0.002(5) -0.005(6) 0.002(5)
C207 0.063(10) 0.014(6) 0.044(7) 0.002(5) -0.011(7) 0.011(6)
C208 0.035(8) 0.031(7) 0.042(7) 0.012(6) 0.015(6) 0.004(5)
C209 0.042(9) 0.026(7) 0.070(10) -0.006(6) 0.006(8) -0.005(6)
C210 0.036(7) 0.022(6) 0.036(7) -0.003(5) 0.006(6) -0.007(5)
C211 0.054(9) 0.019(6) 0.047(8) 0.011(5) -0.016(7) -0.017(6)
C212 0.038(7) 0.035(7) 0.024(6) -0.006(5) -0.008(6) -0.012(5)
C213 0.067(11) 0.043(8) 0.054(9) -0.006(7) -0.032(9) -0.016(7)
C214 0.082(13) 0.074(11) 0.052(10) -0.037(8) -0.026(10) -0.031(9)
C215 0.082(13) 0.100(13) 0.033(8) -0.008(8) 0.010(8) -0.052(11)
C216 0.134(19) 0.120(15) 0.023(7) 0.003(9) 0.000(9) -0.099(14)
C217 0.076(12) 0.062(10) 0.040(8) -0.004(7) -0.012(8) -0.036(8)
C218 0.049(6) 0.057(6) 0.083(7) -0.006(5) -0.021(6) -0.004(4)
C219 0.034(8) 0.044(8) 0.066(9) -0.024(7) -0.016(7) 0.010(6)
C220 0.049(6) 0.057(6) 0.083(7) -0.006(5) -0.021(6) -0.004(4)
C221 0.049(6) 0.057(6) 0.083(7) -0.006(5) -0.021(6) -0.004(4)
C222 0.064(13) 0.154(19) 0.055(10) -0.041(11) 0.023(9) -0.070(13)
C223 0.053(11) 0.081(12) 0.066(11) -0.004(9) -0.017(9) -0.024(9)
C224 0.032(7) 0.035(7) 0.043(7) -0.009(6) -0.009(6) 0.003(5)
C225 0.026(7) 0.031(7) 0.036(7) -0.010(5) 0.006(5) -0.009(5)
C226 0.060(10) 0.031(7) 0.051(9) -0.008(6) -0.018(8) 0.008(7)
C227 0.091(14) 0.030(8) 0.049(9) 0.001(6) 0.006(9) -0.014(8)
C228 0.059(7) 0.035(5) 0.057(6) -0.019(5) 0.018(6) -0.021(5)
C229 0.059(7) 0.035(5) 0.057(6) -0.019(5) 0.018(6) -0.021(5)
C230 0.044(9) 0.038(7) 0.041(7) -0.008(6) 0.005(7) -0.008(6)
C231 0.026(7) 0.019(6) 0.045(7) 0.008(5) -0.012(6) -0.010(5)
C232 0.052(9) 0.023(7) 0.063(9) -0.008(6) -0.027(8) 0.005(6)
C233 0.070(12) 0.030(7) 0.063(10) 0.008(7) -0.045(10) -0.012(7)
C234 0.060(11) 0.050(9) 0.044(8) 0.005(7) -0.010(8) -0.019(8)
C235 0.039(8) 0.043(7) 0.031(7) 0.008(6) -0.006(6) -0.022(6)
C236 0.041(9) 0.034(7) 0.054(9) 0.007(6) -0.016(7) -0.011(6)
C237 0.026(6) 0.030(6) 0.026(6) 0.006(5) -0.010(5) -0.006(5)
C238 0.030(7) 0.041(7) 0.045(7) 0.012(6) -0.008(6) -0.001(6)
C239 0.032(8) 0.069(10) 0.043(8) 0.007(7) -0.006(7) 0.003(7)
C240 0.052(10) 0.065(10) 0.029(7) 0.012(7) 0.000(7) 0.018(8)
C241 0.043(9) 0.051(9) 0.046(8) 0.001(7) -0.001(7) 0.003(7)
C242 0.026(7) 0.037(7) 0.031(6) 0.014(5) -0.010(5) 0.003(5)
C243 0.028(7) 0.028(6) 0.022(6) -0.003(5) -0.008(5) -0.006(5)
C244 0.038(8) 0.055(8) 0.041(8) 0.015(6) -0.010(7) -0.022(6)
C245 0.042(8) 0.046(8) 0.031(7) -0.006(6) -0.017(6) -0.005(6)
C246 0.064(10) 0.026(6) 0.026(6) 0.004(5) -0.002(6) -0.010(6)
C247 0.035(8) 0.037(7) 0.035(7) 0.002(5) 0.005(6) 0.000(6)
C248 0.025(7) 0.031(6) 0.030(6) -0.002(5) -0.007(5) -0.005(5)
C249 0.021(6) 0.036(7) 0.022(5) 0.014(5) 0.006(5) -0.003(5)
C250 0.022(7) 0.037(7) 0.057(8) 0.008(6) -0.001(6) 0.001(5)
C251 0.035(8) 0.030(7) 0.056(8) 0.013(6) -0.012(7) -0.003(6)
C252 0.054(10) 0.037(8) 0.056(9) 0.008(7) -0.022(8) -0.020(7)
C253 0.065(11) 0.030(7) 0.048(8) -0.020(6) -0.013(8) 0.009(7)
C254 0.036(8) 0.028(7) 0.046(8) -0.010(6) 0.002(6) 0.012(6)
C255 0.017(6) 0.042(7) 0.027(6) 0.006(5) -0.001(5) -0.009(5)
C256 0.037(8) 0.030(7) 0.053(8) 0.016(6) 0.007(7) -0.006(6)
C257 0.045(9) 0.041(8) 0.040(8) 0.017(6) -0.012(7) -0.024(6)
C258 0.046(9) 0.085(11) 0.021(6) 0.003(7) -0.001(6) -0.019(8)
C259 0.079(12) 0.054(9) 0.026(7) -0.005(6) 0.003(7) -0.015(8)
C260 0.043(9) 0.045(8) 0.032(7) 0.004(6) 0.003(6) -0.006(6)
C261 0.027(7) 0.020(6) 0.030(6) 0.005(5) -0.005(5) -0.005(5)
C262 0.021(6) 0.035(7) 0.047(8) -0.005(6) -0.014(6) 0.008(5)
C263 0.037(9) 0.042(8) 0.077(11) 0.014(8) -0.010(8) 0.004(6)
C264 0.055(11) 0.062(10) 0.050(9) -0.003(8) -0.016(8) -0.025(8)
C265 0.090(14) 0.075(11) 0.031(8) -0.023(7) 0.006(8) -0.038(10)
C266 0.043(9) 0.042(8) 0.042(8) -0.006(6) -0.004(7) -0.015(6)
C267 0.030(7) 0.025(6) 0.019(5) -0.002(5) -0.004(5) 0.005(5)
C268 0.059(10) 0.038(8) 0.033(7) -0.006(6) -0.020(7) 0.009(7)
C269 0.053(9) 0.029(7) 0.041(7) 0.002(6) 0.006(7) -0.009(6)
C270 0.060(10) 0.023(6) 0.033(7) -0.004(5) -0.014(7) 0.001(6)
C271 0.056(9) 0.032(7) 0.026(6) 0.008(5) 0.003(6) 0.005(6)
C272 0.034(8) 0.041(8) 0.037(7) 0.011(6) 0.006(6) 0.008(6)
C273 0.024(6) 0.023(6) 0.024(6) 0.005(5) -0.005(5) 0.002(5)
C274 0.034(8) 0.054(8) 0.041(8) -0.013(7) -0.003(6) -0.002(6)
C275 0.032(8) 0.068(10) 0.058(9) -0.030(8) -0.007(7) 0.001(7)
C276 0.044(9) 0.048(8) 0.046(8) -0.022(7) 0.009(7) 0.004(7)
C277 0.030(7) 0.049(8) 0.041(7) 0.002(6) 0.008(6) 0.001(6)
C278 0.036(8) 0.040(7) 0.027(6) -0.009(5) 0.001(6) -0.013(6)
C279 0.021(6) 0.034(7) 0.039(7) 0.017(6) 0.000(5) 0.003(5)
C280 0.029(7) 0.028(7) 0.038(7) 0.000(6) -0.003(6) -0.001(5)
C281 0.039(9) 0.044(8) 0.059(9) -0.004(7) -0.005(7) 0.003(6)
C282 0.043(9) 0.028(7) 0.071(10) 0.007(7) 0.009(8) 0.003(6)
C283 0.054(10) 0.068(11) 0.051(9) 0.044(8) 0.012(8) 0.017(8)
C284 0.031(7) 0.050(8) 0.028(6) 0.015(6) -0.001(6) 0.002(6)
C285 0.026(7) 0.035(6) 0.018(5) 0.009(5) -0.006(5) -0.001(5)
C286 0.019(6) 0.025(6) 0.037(6) 0.005(5) 0.007(5) -0.003(5)
C287 0.015(6) 0.035(6) 0.027(6) 0.008(5) -0.003(5) 0.004(5)
C288 0.031(7) 0.019(6) 0.030(6) 0.007(5) -0.004(5) 0.003(5)
C289 0.020(6) 0.021(6) 0.025(6) -0.004(4) 0.002(5) -0.002(4)
C290 0.033(7) 0.021(6) 0.031(6) 0.001(5) 0.001(5) -0.001(5)
C291 0.019(6) 0.036(7) 0.026(6) 0.002(5) 0.002(5) -0.008(5)
C292 0.024(6) 0.034(6) 0.025(6) 0.011(5) -0.011(5) -0.011(5)
C293 0.079(8) 0.076(7) 0.088(8) -0.018(6) -0.033(7) 0.006(6)
C294 0.079(8) 0.076(7) 0.088(8) -0.018(6) -0.033(7) 0.006(6)
C295 0.079(8) 0.076(7) 0.088(8) -0.018(6) -0.033(7) 0.006(6)
C296 0.068(8) 0.085(8) 0.090(8) -0.019(6) 0.019(7) -0.031(6)
C297 0.068(8) 0.085(8) 0.090(8) -0.019(6) 0.019(7) -0.031(6)
C298 0.068(8) 0.085(8) 0.090(8) -0.019(6) 0.019(7) -0.031(6)
C299 0.023(7) 0.023(7) 0.028(7) 0.002(5) 0.016(6) -0.002(5)
C300 0.023(7) 0.023(7) 0.028(7) 0.002(5) 0.016(6) -0.002(5)
C301 0.023(7) 0.023(7) 0.028(7) 0.002(5) 0.016(6) -0.002(5)
O15 0.076(10) 0.091(10) 0.071(10) -0.015(8) -0.002(8) -0.023(8)
C302 0.109(6) 0.107(6) 0.103(6) -0.001(5) 0.004(5) -0.017(5)
C303 0.109(6) 0.107(6) 0.103(6) -0.001(5) 0.004(5) -0.017(5)
C304 0.109(6) 0.107(6) 0.103(6) -0.001(5) 0.004(5) -0.017(5)
C305 0.066(12) 0.055(10) 0.089(12) -0.023(9) 0.024(10) 0.003(9)
C306 0.073(13) 0.047(10) 0.065(11) -0.001(8) -0.016(10) -0.009(9)
C307 0.088(16) 0.059(11) 0.104(15) 0.017(10) 0.006(12) -0.001(10)
C308 0.12(2) 0.084(15) 0.051(12) -0.017(10) -0.036(14) 0.003(14)
C309 0.12(2) 0.084(15) 0.051(12) -0.017(10) -0.036(14) 0.003(14)
C310 0.12(2) 0.084(15) 0.051(12) -0.017(10) -0.036(14) 0.003(14)
O18 0.084(10) 0.053(8) 0.060(9) 0.007(7) 0.007(8) -0.011(8)
C314 0.165(14) 0.156(14) 0.167(14) -0.019(9) 0.006(10) -0.022(9)
C315 0.112(11) 0.095(10) 0.112(10) -0.018(8) -0.010(9) -0.036(8)
C316 0.139(12) 0.132(11) 0.114(11) -0.009(8) -0.032(9) -0.048(9)
C317 0.062(13) 0.108(14) 0.069(11) -0.001(10) 0.000(10) 0.026(11)
C318 0.051(7) 0.063(7) 0.045(7) 0.003(6) 0.013(6) -0.007(6)
C319 0.080(9) 0.083(8) 0.066(8) -0.007(7) -0.003(7) -0.017(7)
C320 0.139(6) 0.136(6) 0.141(6) -0.003(5) -0.015(5) -0.008(5)
C321 0.139(6) 0.136(6) 0.141(6) -0.003(5) -0.015(5) -0.008(5)
C322 0.139(6) 0.136(6) 0.141(6) -0.003(5) -0.015(5) -0.008(5)
C323 0.139(6) 0.136(6) 0.141(6) -0.003(5) -0.015(5) -0.008(5)
F1 0.039(5) 0.038(4) 0.115(7) 0.008(4) -0.008(5) -0.011(4)
F2 0.034(5) 0.039(4) 0.128(8) 0.001(5) -0.009(5) 0.001(3)
F3 0.084(7) 0.059(5) 0.040(4) 0.000(4) -0.021(5) 0.018(5)
F4 0.043(5) 0.046(4) 0.064(5) -0.009(4) -0.005(4) -0.007(4)
F5 0.043(5) 0.056(5) 0.039(4) 0.004(3) -0.011(4) 0.011(4)
F6 0.093(8) 0.102(7) 0.039(5) -0.001(5) 0.019(5) 0.001(6)
F7 0.108(9) 0.061(6) 0.090(7) 0.006(5) 0.058(6) 0.005(5)
F8 0.071(7) 0.111(8) 0.097(7) 0.051(6) -0.047(7) -0.045(6)
F9 0.053(5) 0.036(4) 0.070(5) 0.010(4) 0.005(4) -0.009(4)
F10 0.072(7) 0.043(5) 0.128(8) 0.010(5) -0.010(6) -0.021(4)
F11 0.089(8) 0.056(5) 0.091(7) 0.000(5) 0.030(6) 0.013(5)
F12 0.054(6) 0.104(7) 0.105(8) 0.064(6) -0.045(6) -0.032(5)
F13 0.035(5) 0.089(6) 0.053(5) 0.007(4) -0.002(4) 0.011(4)
F14 0.074(7) 0.032(4) 0.096(7) 0.003(4) -0.023(6) 0.012(4)
F15 0.050(5) 0.042(4) 0.047(4) 0.004(3) -0.011(4) -0.007(3)
F16 0.028(4) 0.044(4) 0.079(6) 0.008(4) 0.003(4) 0.000(3)
F17 0.042(5) 0.060(5) 0.054(5) 0.000(4) -0.004(4) -0.003(4)
F18 0.058(6) 0.067(5) 0.051(5) 0.007(4) 0.022(4) -0.014(4)
F19 0.090(8) 0.079(6) 0.064(6) 0.033(5) -0.027(6) -0.042(5)
F20 0.104(9) 0.073(6) 0.086(7) -0.007(5) -0.021(7) 0.021(6)
F21 0.079(7) 0.082(6) 0.046(5) 0.003(4) 0.001(5) -0.017(5)
F22 0.083(8) 0.068(6) 0.128(9) 0.016(6) -0.022(7) 0.018(5)
F23 0.215(15) 0.082(7) 0.082(7) -0.009(6) -0.099(10) -0.021(8)
F24 0.089(9) 0.058(6) 0.186(12) 0.052(7) -0.076(9) -0.034(5)
P1 0.0263(17) 0.0294(16) 0.0223(14) 0.0037(12) 0.0003(13) -0.0087(12)
P2 0.0193(15) 0.0292(16) 0.0218(14) 0.0019(12) -0.0056(12) -0.0001(12)
P3 0.0206(16) 0.0242(16) 0.0342(16) 0.0039(13) 0.0039(13) 0.0024(12)
P4 0.0261(17) 0.0262(16) 0.0418(18) 0.0092(14) -0.0095(15) -0.0004(13)
P5 0.0249(16) 0.0247(15) 0.0232(14) 0.0037(12) -0.0078(13) -0.0036(12)
P6 0.0205(15) 0.0223(15) 0.0290(15) 0.0054(12) 0.0020(12) 0.0007(11)
P7 0.0253(16) 0.0213(15) 0.0218(14) 0.0010(11) -0.0009(12) 0.0022(12)
P8 0.0211(15) 0.0266(15) 0.0229(14) 0.0040(12) -0.0006(12) -0.0051(12)
P9 0.0246(18) 0.0402(19) 0.0400(18) 0.0022(15) -0.0021(15) -0.0004(14)
P10 0.036(2) 0.0288(17) 0.052(2) 0.0033(15) -0.0139(17) -0.0069(14)
P11 0.035(2) 0.0346(18) 0.045(2) 0.0084(15) -0.0023(17) -0.0035(15)
P12 0.051(3) 0.041(2) 0.069(3) 0.0053(19) -0.027(2) -0.0085(18)
Au1 0.0249(2) 0.0292(2) 0.0215(2) 0.00248(18) -0.00327(19) -0.00626(18)
Au2 0.0180(2) 0.0278(2) 0.0261(2) 0.00317(18) -0.00390(18) 0.00042(17)
Au3 0.0208(2) 0.0254(2) 0.0316(2) 0.00215(19) 0.00256(19) 0.00041(18)
Au4 0.0224(2) 0.0273(2) 0.0325(2) 0.00214(19) -0.0088(2) -0.00195(18)
Au5 0.0203(2) 0.0232(2) 0.0209(2) -0.00115(17) -0.00080(18) -0.00203(17)
Au6 0.0226(2) 0.0282(2) 0.0261(2) -0.00110(18) 0.00112(19) -0.00013(18)
Au7 0.0194(2) 0.0238(2) 0.0212(2) -0.00192(17) -0.00080(18) -0.00420(17)
Au8 0.0241(2) 0.0313(2) 0.0235(2) 0.00203(18) -0.00154(19) -0.00777(19)
Au9 0.0232(2) 0.0227(2) 0.0246(2) 0.00199(17) -0.00699(19) -0.00388(17)
Au10 0.0177(2) 0.0245(2) 0.0289(2) 0.00194(18) 0.00226(18) -0.00051(17)
Au11 0.0270(2) 0.0218(2) 0.0221(2) 0.00047(17) 0.00047(19) 0.00391(18)
Au12 0.0180(2) 0.0282(2) 0.0243(2) 0.00153(18) 0.00012(18) -0.00450(17)
Au13 0.0185(2) 0.0215(2) 0.0223(2) -0.00108(17) -0.00121(18) -0.00035(16)
Au14 0.0241(2) 0.0241(2) 0.0273(2) -0.00053(18) 0.00081(19) 0.00495(18)
Au15 0.0188(2) 0.0170(2) 0.0217(2) -0.00093(16) -0.00125(17) -0.00106(16)
Au16 0.0238(2) 0.0235(2) 0.0250(2) 0.00241(18) -0.00838(19) -0.00459(17)
O1 0.035(5) 0.021(4) 0.042(5) -0.007(3) 0.008(4) -0.002(3)
O2 0.038(6) 0.039(5) 0.043(5) -0.010(4) -0.004(4) 0.004(4)
O3 0.028(5) 0.037(5) 0.043(5) -0.006(4) -0.013(4) -0.003(4)
O4 0.025(5) 0.036(5) 0.039(5) -0.005(4) -0.011(4) -0.009(4)
O5 0.031(5) 0.057(5) 0.025(4) -0.015(4) 0.005(4) -0.011(4)
O6 0.030(5) 0.039(5) 0.038(5) 0.008(4) 0.003(4) 0.006(4)
O7 0.035(5) 0.047(5) 0.031(4) -0.014(4) 0.012(4) -0.002(4)
O8 0.036(5) 0.041(5) 0.032(4) 0.007(4) -0.004(4) 0.002(4)
O9 0.035(5) 0.051(5) 0.028(4) 0.004(4) -0.001(4) -0.007(4)
O10 0.033(5) 0.023(4) 0.031(4) -0.011(3) -0.008(4) 0.007(3)
O11 0.088(8) 0.019(4) 0.063(6) 0.005(4) -0.042(6) -0.004(4)
O12 0.027(5) 0.038(5) 0.064(6) 0.012(4) 0.010(5) 0.005(4)
O13 0.057(7) 0.062(7) 0.067(7) 0.005(6) -0.016(6) -0.004(5)
O14 0.055(8) 0.081(8) 0.117(11) -0.004(7) -0.022(8) -0.006(6)
O16 0.076(9) 0.107(9) 0.048(6) 0.002(6) 0.012(6) -0.018(7)
O17 0.088(10) 0.060(7) 0.066(7) 0.007(6) -0.008(7) 0.000(6)
O20 0.147(10) 0.138(9) 0.130(9) -0.026(7) -0.006(8) -0.005(8)
O21 0.046(7) 0.063(7) 0.051(6) 0.004(5) -0.002(5) -0.013(5)
O22 0.117(9) 0.115(8) 0.132(9) 0.024(7) -0.019(8) -0.034(7)
O23 0.109(16) 0.189(19) 0.22(2) -0.091(16) -0.041(16) 0.004(14)
C324 0.074(10) 0.159(14) 0.130(13) 0.039(10) -0.035(10) 0.013(9)
C325 0.074(10) 0.159(14) 0.130(13) 0.039(10) -0.035(10) 0.013(9)
C326 0.074(10) 0.159(14) 0.130(13) 0.039(10) -0.035(10) 0.013(9)
O24 0.078(5) 0.064(5) 0.066(5) -0.008(4) 0.007(4) -0.003(4)
C327 0.078(5) 0.064(5) 0.066(5) -0.008(4) 0.007(4) -0.003(4)
C329 0.078(5) 0.064(5) 0.066(5) -0.008(4) 0.007(4) -0.003(4)
C328 0.078(5) 0.064(5) 0.066(5) -0.008(4) 0.007(4) -0.003(4)
C330 0.078(5) 0.064(5) 0.066(5) -0.008(4) 0.007(4) -0.003(4)

loop_
_atom_type_symbol
_atom_type_description
_atom_type_scat_dispersion_real
_atom_type_scat_dispersion_imag
_atom_type_scat_source
C C 0.0033 0.0016 'International Tables Vol C Tables 4.2.6.8 and 6.1.1.4'
H H 0.0000 0.0000 'International Tables Vol C Tables 4.2.6.8 and 6.1.1.4'
F F 0.0171 0.0103 'International Tables Vol C Tables 4.2.6.8 and 6.1.1.4'
P P 0.1023 0.0942 'International Tables Vol C Tables 4.2.6.8 and 6.1.1.4'
Au Au -2.0133 8.8022 'International Tables Vol C Tables 4.2.6.8 and 6.1.1.4'
O O 0.0106 0.0060 'International Tables Vol C Tables 4.2.6.8 and 6.1.1.4'

loop_
_geom_angle_atom_site_label_1
_geom_angle_atom_site_label_2
_geom_angle_atom_site_label_3
_geom_angle
C2 C1 Au5 173.0(8)
C2 C1 Au4 79.5(7)
Au5 C1 Au4 105.9(5)
C1 C2 C13 168.3(11)
C1 C2 Au4 68.3(7)
C13 C2 Au4 123.3(8)
C4 C3 Au5 178.3(10)
C4 C3 Au6 75.4(7)
Au5 C3 Au6 106.1(5)
C3 C4 C26 165.5(12)
C3 C4 Au6 73.4(8)
C26 C4 Au6 121.1(8)
C6 C5 Au6 170.8(10)
C6 C5 Au3 74.8(8)
Au6 C5 Au3 113.8(5)
C5 C6 C39 164.6(12)
C5 C6 Au3 73.1(7)
C39 C6 Au3 122.0(9)
C8 C7 Au7 173.1(9)
C8 C7 Au2 80.9(7)
Au7 C7 Au2 104.7(5)
C7 C8 C52 165.6(11)
C7 C8 Au2 67.6(7)
C52 C8 Au2 125.6(7)
C10 C9 Au7 176.6(10)
C10 C9 Au8 75.3(8)
Au7 C9 Au8 108.0(5)
C9 C10 C65 159.5(12)
C9 C10 Au8 73.5(7)
C65 C10 Au8 127.0(8)
C12 C11 Au8 166.8(9)
C12 C11 Au1 72.6(7)
Au8 C11 Au1 120.4(5)
C11 C12 C78 165.6(11)
C11 C12 Au1 76.0(7)
C78 C12 Au1 118.4(7)
O1 C13 C2 106.8(9)
O1 C13 C20 111.1(9)
C2 C13 C20 105.4(9)
O1 C13 C14 109.7(10)
C2 C13 C14 112.8(9)
C20 C13 C14 110.9(10)
C19 C14 C15 120.5(11)
C19 C14 C13 122.8(11)
C15 C14 C13 116.6(11)
C16 C15 C14 117.6(12)
C16 C15 H15 121.2
C14 C15 H15 121.2
C15 C16 C17 122.4(12)
C15 C16 H16 118.8
C17 C16 H16 118.8
C18 C17 C16 118.6(12)
C18 C17 H17 120.7
C16 C17 H17 120.7
C17 C18 C19 121.1(13)
C17 C18 H18 119.4
C19 C18 H18 119.4
C14 C19 C18 119.6(12)
C14 C19 H19 120.2
C18 C19 H19 120.2
C21 C20 C25 118.4(10)
C21 C20 C13 118.3(10)
C25 C20 C13 123.3(9)
C20 C21 C22 122.0(12)
C20 C21 H21 119.0
C22 C21 H21 119.0
C21 C22 C23 118.0(12)
C21 C22 H22 121.0
C23 C22 H22 121.0
C24 C23 C22 120.4(12)
C24 C23 H23 119.8
C22 C23 H23 119.8
C25 C24 C23 121.0(13)
C25 C24 H24 119.5
C23 C24 H24 119.5
C24 C25 C20 120.0(11)
C24 C25 H25 120.0
C20 C25 H25 120.0
O2 C26 C27 111.1(10)
O2 C26 C4 107.3(8)
C27 C26 C4 109.8(9)
O2 C26 C33 105.6(9)
C27 C26 C33 112.4(9)
C4 C26 C33 110.5(11)
C28 C27 C32 117.3(12)
C28 C27 C26 119.2(10)
C32 C27 C26 123.2(11)
C29 C28 C27 123.3(13)
C29 C28 H28 118.3
C27 C28 H28 118.3
C28 C29 C30 119.0(14)
C28 C29 H29 120.5
C30 C29 H29 120.5
C31 C30 C29 119.6(13)
C31 C30 H30 120.2
C29 C30 H30 120.2
C30 C31 C32 120.3(13)
C30 C31 H31 119.9
C32 C31 H31 119.9
C27 C32 C31 120.2(13)
C27 C32 H32 119.9
C31 C32 H32 119.9
C38 C33 C34 118.3(12)
C38 C33 C26 118.2(10)
C34 C33 C26 123.4(11)
C35 C34 C33 121.1(13)
C35 C34 H34 119.5
C33 C34 H34 119.5
C34 C35 C36 119.1(13)
C34 C35 H35 120.4
C36 C35 H35 120.4
C37 C36 C35 120.5(15)
C37 C36 H36 119.8
C35 C36 H36 119.8
C36 C37 C38 120.0(14)
C36 C37 H37 120.0
C38 C37 H37 120.0
C33 C38 C37 120.7(12)
C33 C38 H38 119.6
C37 C38 H38 119.6
C6 C39 O3 110.1(9)
C6 C39 C46 112.2(11)
O3 C39 C46 109.0(8)
C6 C39 C40 111.4(9)
O3 C39 C40 107.9(10)
C46 C39 C40 106.0(8)
C41 C40 C45 117.6(11)
C41 C40 C39 122.6(10)
C45 C40 C39 119.8(11)
C40 C41 C42 121.8(13)
C40 C41 H41 119.1
C42 C41 H41 119.1
C43 C42 C41 119.4(14)
C43 C42 H42 120.3
C41 C42 H42 120.3
C44 C43 C42 119.4(13)
C44 C43 H43 120.3
C42 C43 H43 120.3
C45 C44 C43 120.4(12)
C45 C44 H44 119.8
C43 C44 H44 119.8
C44 C45 C40 121.3(13)
C44 C45 H45 119.3
C40 C45 H45 119.3
C51 C46 C47 118.4(13)
C51 C46 C39 122.3(11)
C47 C46 C39 119.2(13)
C48 C47 C46 119.3(15)
C48 C47 H47 120.4
C46 C47 H47 120.4
C47 C48 C49 121.8(13)
C47 C48 H48 119.1
C49 C48 H48 119.1
C50 C49 C48 120.0(14)
C50 C49 H49 120.0
C48 C49 H49 120.0
C49 C50 C51 120.3(15)
C49 C50 H50 119.8
C51 C50 H50 119.8
C46 C51 C50 120.0(12)
C46 C51 H51 120.0
C50 C51 H51 120.0
O4 C52 C8 109.2(10)
O4 C52 C59 107.4(9)
C8 C52 C59 112.5(9)
O4 C52 C53 111.7(8)
C8 C52 C53 103.8(8)
C59 C52 C53 112.3(10)
C54 C53 C58 119.4(11)
C54 C53 C52 119.4(11)
C58 C53 C52 121.2(10)
C55 C54 C53 119.3(12)
C55 C54 H54 120.3
C53 C54 H54 120.3
C56 C55 C54 121.8(11)
C56 C55 H55 119.1
C54 C55 H55 119.1
C57 C56 C55 117.7(13)
C57 C56 H56 121.1
C55 C56 H56 121.1
C58 C57 C56 122.1(14)
C58 C57 H57 119.0
C56 C57 H57 119.0
C57 C58 C53 119.6(12)
C57 C58 H58 120.2
C53 C58 H58 120.2
C60 C59 C64 119.8(10)
C60 C59 C52 118.5(10)
C64 C59 C52 121.7(10)
C61 C60 C59 120.3(12)
C61 C60 H60 119.9
C59 C60 H60 119.9
C60 C61 C62 119.8(12)
C60 C61 H61 120.1
C62 C61 H61 120.1
C63 C62 C61 120.6(11)
C63 C62 H62 119.7
C61 C62 H62 119.7
C62 C63 C64 118.7(13)
C62 C63 H63 120.6
C64 C63 H63 120.6
C59 C64 C63 120.7(12)
C59 C64 H64 119.6
C63 C64 H64 119.6
O5 C65 C10 111.4(9)
O5 C65 C72 106.9(9)
C10 C65 C72 106.4(10)
O5 C65 C66 113.8(10)
C10 C65 C66 106.9(9)
C72 C65 C66 111.2(10)
C71 C66 C67 117.9(11)
C71 C66 C65 125.8(10)
C67 C66 C65 116.3(10)
C66 C67 C68 119.9(12)
C66 C67 H67 120.1
C68 C67 H67 120.1
C69 C68 C67 119.2(12)
C69 C68 H68 120.4
C67 C68 H68 120.4
C68 C69 C70 121.8(13)
C68 C69 H69 119.1
C70 C69 H69 119.1
C69 C70 C71 117.9(12)
C69 C70 H70 121.1
C71 C70 H70 121.1
C66 C71 C70 123.1(11)
C66 C71 H71 118.5
C70 C71 H71 118.5
C73 C72 C77 117.7(13)
C73 C72 C65 120.9(13)
C77 C72 C65 121.4(11)
C72 C73 C74 119.6(15)
C72 C73 H73 120.2
C74 C73 H73 120.2
C75 C74 C73 121.8(14)
C75 C74 H74 119.1
C73 C74 H74 119.1
C76 C75 C74 118.5(15)
C76 C75 H75 120.8
C74 C75 H75 120.8
C75 C76 C77 121.6(16)
C75 C76 H76 119.2
C77 C76 H76 119.2
C76 C77 C72 120.7(13)
C76 C77 H77 119.6
C72 C77 H77 119.6
O6 C78 C79 113.5(9)
O6 C78 C12 108.3(8)
C79 C78 C12 107.6(9)
O6 C78 C85 109.7(9)
C79 C78 C85 112.0(8)
C12 C78 C85 105.3(9)
C84 C79 C80 117.7(11)
C84 C79 C78 120.5(11)
C80 C79 C78 121.8(10)
C79 C80 C81 122.7(11)
C79 C80 H80 118.7
C81 C80 H80 118.7
C80 C81 C82 118.0(13)
C80 C81 H81 121.0
C82 C81 H81 121.0
C83 C82 C81 119.7(12)
C83 C82 H82 120.1
C81 C82 H82 120.1
C82 C83 C84 119.9(13)
C82 C83 H83 120.1
C84 C83 H83 120.1
C79 C84 C83 121.9(12)
C79 C84 H84 119.0
C83 C84 H84 119.0
C90 C85 C86 118.4(11)
C90 C85 C78 120.9(9)
C86 C85 C78 120.2(11)
C87 C86 C85 119.4(13)
C87 C86 H86 120.3
C85 C86 H86 120.3
C86 C87 C88 120.3(12)
C86 C87 H87 119.8
C88 C87 H87 119.8
C89 C88 C87 121.6(13)
C89 C88 H88 119.2
C87 C88 H88 119.2
C88 C89 C90 119.0(14)
C88 C89 H89 120.5
C90 C89 H89 120.5
C89 C90 C85 120.9(11)
C89 C90 H90 119.6
C85 C90 H90 119.6
C92 C91 C96 119.8(13)
C92 C91 P1 119.6(9)
C96 C91 P1 120.5(11)
C91 C92 C93 122.2(13)
C91 C92 H92 118.9
C93 C92 H92 118.9
C92 C93 C94 117.3(14)
C92 C93 H93 121.3
C94 C93 H93 121.3
C95 C94 C93 119.9(15)
C95 C94 H94 120.0
C93 C94 H94 120.0
C94 C95 C96 122.7(14)
C94 C95 H95 118.6
C96 C95 H95 118.6
C91 C96 C95 118.0(13)
C91 C96 H96 121.0
C95 C96 H96 121.0
C98 C97 C102 119.4(10)
C98 C97 P1 119.6(9)
C102 C97 P1 121.0(8)
C97 C98 C99 118.7(11)
C97 C98 H98 120.6
C99 C98 H98 120.6
C100 C99 C98 119.2(11)
C100 C99 H99 120.4
C98 C99 H99 120.4
C101 C100 C99 121.4(12)
C101 C100 H100 119.3
C99 C100 H100 119.3
C100 C101 C102 120.8(12)
C100 C101 H101 119.6
C102 C101 H101 119.6
C101 C102 C97 120.5(11)
C101 C102 H102 119.8
C97 C102 H102 119.8
C104 C103 C108 120.0(10)
C104 C103 P2 121.1(9)
C108 C103 P2 118.8(9)
C105 C104 C103 119.6(12)
C105 C104 H104 120.2
C103 C104 H104 120.2
C104 C105 C106 122.9(13)
C104 C105 H105 118.6
C106 C105 H105 118.6
C107 C106 C105 118.0(11)
C107 C106 H106 121.0
C105 C106 H106 121.0
C106 C107 C108 123.2(12)
C106 C107 H107 118.4
C108 C107 H107 118.4
C107 C108 C103 116.3(12)
C107 C108 H108 121.9
C103 C108 H108 121.9
C114 C109 C110 119.6(10)
C114 C109 P2 120.6(9)
C110 C109 P2 119.2(9)
C109 C110 C111 118.5(12)
C109 C110 H110 120.7
C111 C110 H110 120.7
C112 C111 C110 120.2(12)
C112 C111 H111 119.9
C110 C111 H111 119.9
C113 C112 C111 121.4(11)
C113 C112 H112 119.3
C111 C112 H112 119.3
C112 C113 C114 118.3(12)
C112 C113 H113 120.9
C114 C113 H113 120.9
C109 C114 C113 121.9(11)
C109 C114 H114 119.0
C113 C114 H114 119.0
C116 C115 C120 120.3(12)
C116 C115 P3 121.4(10)
C120 C115 P3 118.3(9)
C115 C116 C117 121.9(12)
C115 C116 H116 119.1
C117 C116 H116 119.1
C116 C117 C118 119.5(12)
C116 C117 H117 120.3
C118 C117 H117 120.3
C117 C118 C119 120.9(13)
C117 C118 H118 119.6
C119 C118 H118 119.6
C120 C119 C118 117.4(13)
C120 C119 H119 121.3
C118 C119 H119 121.3
C115 C120 C119 119.9(12)
C115 C120 H120 120.0
C119 C120 H120 120.0
C126 C121 C122 116.7(11)
C126 C121 P3 120.5(9)
C122 C121 P3 122.8(9)
C123 C122 C121 119.0(12)
C123 C122 H122 120.5
C121 C122 H122 120.5
C124 C123 C122 123.1(14)
C124 C123 H123 118.5
C122 C123 H123 118.5
C123 C124 C125 119.3(12)
C123 C124 H124 120.4
C125 C124 H124 120.4
C126 C125 C124 118.7(13)
C126 C125 H125 120.7
C124 C125 H125 120.7
C125 C126 C121 123.1(13)
C125 C126 H126 118.4
C121 C126 H126 118.4
C132 C127 C128 117.5(13)
C132 C127 P4 122.3(10)
C128 C127 P4 120.0(10)
C129 C128 C127 121.1(14)
C129 C128 H128 119.4
C127 C128 H128 119.4
C128 C129 C130 119.5(14)
C128 C129 H129 120.3
C130 C129 H129 120.3
C129 C130 C131 120.9(15)
C129 C130 H130 119.6
C131 C130 H130 119.6
C132 C131 C130 118.9(15)
C132 C131 H131 120.6
C130 C131 H131 120.6
C131 C132 C127 122.0(14)
C131 C132 H132 119.0
C127 C132 H132 119.0
C134 C133 C138 120.7(13)
C134 C133 P4 118.6(8)
C138 C133 P4 120.3(11)
C133 C134 C135 119.8(14)
C133 C134 H134 120.1
C135 C134 H134 120.1
C134 C135 C136 119.5(16)
C134 C135 H135 120.3
C136 C135 H135 120.3
C137 C136 C135 120.6(15)
C137 C136 H136 119.7
C135 C136 H136 119.7
C138 C137 C136 122.7(14)
C138 C137 H137 118.7
C136 C137 H137 118.7
C137 C138 C133 116.7(16)
C137 C138 H138 121.7
C133 C138 H138 121.7
C140 C139 P1 109.9(8)
C140 C139 H13A 109.7
P1 C139 H13A 109.7
C140 C139 H13B 109.7
P1 C139 H13B 109.7
H13A C139 H13B 108.2
C141 C140 C139 110.2(10)
C141 C140 H14A 109.6
C139 C140 H14A 109.6
C141 C140 H14B 109.6
C139 C140 H14B 109.6
H14A C140 H14B 108.1
C140 C141 C142 112.8(10)
C140 C141 H14C 109.0
C142 C141 H14C 109.0
C140 C141 H14D 109.0
C142 C141 H14D 109.0
H14C C141 H14D 107.8
C141 C142 P2 110.5(8)
C141 C142 H14E 109.5
P2 C142 H14E 109.5
C141 C142 H14F 109.5
P2 C142 H14F 109.5
H14E C142 H14F 108.1
C144 C143 P3 112.7(7)
C144 C143 H14G 109.1
P3 C143 H14G 109.1
C144 C143 H14H 109.1
P3 C143 H14H 109.1
H14G C143 H14H 107.8
C143 C144 C145 110.4(8)
C143 C144 H14I 109.6
C145 C144 H14I 109.6
C143 C144 H14J 109.6
C145 C144 H14J 109.6
H14I C144 H14J 108.1
C144 C145 C146 110.9(9)
C144 C145 H14K 109.5
C146 C145 H14K 109.5
C144 C145 H14L 109.5
C146 C145 H14L 109.5
H14K C145 H14L 108.0
C145 C146 P4 109.4(7)
C145 C146 H14M 109.8
P4 C146 H14M 109.8
C145 C146 H14N 109.8
P4 C146 H14N 109.8
H14M C146 H14N 108.2
C148 C147 Au13 177.8(10)
C148 C147 Au14 74.6(7)
Au13 C147 Au14 107.3(5)
C147 C148 C159 165.2(11)
C147 C148 Au14 73.3(7)
C159 C148 Au14 121.5(7)
C150 C149 Au13 174.7(10)
C150 C149 Au12 79.5(8)
Au13 C149 Au12 105.5(5)
C149 C150 C172 167.4(12)
C149 C150 Au12 69.1(7)
C172 C150 Au12 122.7(7)
C152 C151 Au14 166.8(10)
C152 C151 Au11 74.7(7)
Au14 C151 Au11 117.9(5)
C151 C152 C185 167.6(12)
C151 C152 Au11 73.6(7)
C185 C152 Au11 118.3(8)
C154 C153 Au15 173.8(9)
C154 C153 Au10 79.7(7)
Au15 C153 Au10 105.5(4)
C153 C154 C198 166.5(11)
C153 C154 Au10 68.9(7)
C198 C154 Au10 123.8(7)
C156 C155 Au15 174.3(9)
C156 C155 Au16 74.6(6)
Au15 C155 Au16 110.7(4)
C155 C156 C211 161.1(10)
C155 C156 Au16 73.2(7)
C211 C156 Au16 125.6(7)
C158 C157 Au16 168.2(9)
C158 C157 Au9 71.2(7)
Au16 C157 Au9 120.6(4)
C157 C158 C224 163.8(11)
C157 C158 Au9 77.2(7)
C224 C158 Au9 118.9(7)
O7 C159 C148 110.2(9)
O7 C159 C166 108.1(10)
C148 C159 C166 111.5(9)
O7 C159 C160 105.1(9)
C148 C159 C160 112.7(10)
C166 C159 C160 108.9(9)
C161 C160 C165 119.4(12)
C161 C160 C159 122.5(12)
C165 C160 C159 118.0(11)
C160 C161 C162 119.2(14)
C160 C161 H161 120.4
C162 C161 H161 120.4
C163 C162 C161 120.3(15)
C163 C162 H162 119.9
C161 C162 H162 119.9
C162 C163 C164 122.4(17)
C162 C163 H163 118.8
C164 C163 H163 118.8
C163 C164 C165 116.7(18)
C163 C164 H164 121.6
C165 C164 H164 121.6
C164 C165 C160 121.6(16)
C164 C165 H165 119.2
C160 C165 H165 119.2
C167 C166 C171 117.8(11)
C167 C166 C159 121.1(12)
C171 C166 C159 120.1(12)
C166 C167 C168 124.0(13)
C166 C167 H167 118.0
C168 C167 H167 118.0
C169 C168 C167 118.0(15)
C169 C168 H168 121.0
C167 C168 H168 121.0
C168 C169 C170 121.8(14)
C168 C169 H169 119.1
C170 C169 H169 119.1
C171 C170 C169 116.9(16)
C171 C170 H170 121.5
C169 C170 H170 121.5
C170 C171 C166 120.5(15)
C170 C171 H171 119.8
C166 C171 H171 119.8
O8 C172 C150 110.1(8)
O8 C172 C179 107.1(9)
C150 C172 C179 112.1(9)
O8 C172 C173 112.1(9)
C150 C172 C173 103.6(9)
C179 C172 C173 111.8(8)
C178 C173 C174 119.1(11)
C178 C173 C172 122.5(10)
C174 C173 C172 118.3(9)
C175 C174 C173 121.2(10)
C175 C174 H174 119.4
C173 C174 H174 119.4
C174 C175 C176 119.5(11)
C174 C175 H175 120.2
C176 C175 H175 120.2
C175 C176 C177 118.7(11)
C175 C176 H176 120.7
C177 C176 H176 120.7
C178 C177 C176 120.7(10)
C178 C177 H177 119.6
C176 C177 H177 119.6
C173 C178 C177 120.7(11)
C173 C178 H178 119.7
C177 C178 H178 119.7
C184 C179 C180 117.8(11)
C184 C179 C172 120.6(10)
C180 C179 C172 121.6(10)
C179 C180 C181 118.5(12)
C179 C180 H180 120.8
C181 C180 H180 120.8
C182 C181 C180 122.0(13)
C182 C181 H181 119.0
C180 C181 H181 119.0
C183 C182 C181 117.3(13)
C183 C182 H182 121.4
C181 C182 H182 121.4
C182 C183 C184 123.7(13)
C182 C183 H183 118.2
C184 C183 H183 118.2
C183 C184 C179 120.6(12)
C183 C184 H184 119.7
C179 C184 H184 119.7
O9 C185 C152 104.4(9)
O9 C185 C192 110.2(9)
C152 C185 C192 110.9(9)
O9 C185 C186 107.1(9)
C152 C185 C186 109.4(9)
C192 C185 C186 114.3(9)
C187 C186 C191 118.2(12)
C187 C186 C185 121.5(11)
C191 C186 C185 120.0(10)
C186 C187 C188 121.0(14)
C186 C187 H187 119.5
C188 C187 H187 119.5
C189 C188 C187 122.5(15)
C189 C188 H188 118.8
C187 C188 H188 118.8
C188 C189 C190 117.5(16)
C188 C189 H189 121.3
C190 C189 H189 121.3
C191 C190 C189 120.9(16)
C191 C190 H190 119.6
C189 C190 H190 119.6
C190 C191 C186 119.9(14)
C190 C191 H191 120.0
C186 C191 H191 120.0
C193 C192 C197 118.6(10)
C193 C192 C185 122.6(10)
C197 C192 C185 118.7(9)
C194 C193 C192 120.7(12)
C194 C193 H193 119.7
C192 C193 H193 119.7
C193 C194 C195 122.3(12)
C193 C194 H194 118.8
C195 C194 H194 118.8
C194 C195 C196 117.5(12)
C194 C195 H195 121.2
C196 C195 H195 121.2
C197 C196 C195 120.8(11)
C197 C196 H196 119.6
C195 C196 H196 119.6
C196 C197 C192 120.1(10)
C196 C197 H197 120.0
C192 C197 H197 120.0
O10 C198 C154 107.5(8)
O10 C198 C199 111.6(9)
C154 C198 C199 104.5(9)
O10 C198 C205 108.5(8)
C154 C198 C205 112.4(9)
C199 C198 C205 112.2(8)
C204 C199 C200 117.5(11)
C204 C199 C198 123.5(10)
C200 C199 C198 118.8(9)
C199 C200 C201 120.6(11)
C199 C200 H200 119.7
C201 C200 H200 119.7
C202 C201 C200 120.2(12)
C202 C201 H201 119.9
C200 C201 H201 119.9
C201 C202 C203 119.5(12)
C201 C202 H202 120.3
C203 C202 H202 120.3
C202 C203 C204 121.7(11)
C202 C203 H203 119.2
C204 C203 H203 119.2
C199 C204 C203 120.5(11)
C210 C205 C206 120.9(10)
C210 C205 C198 119.4(10)
C206 C205 C198 119.7(9)
C207 C206 C205 118.4(10)
C207 C206 H206 120.8
C205 C206 H206 120.8
C208 C207 C206 120.2(12)
C208 C207 H207 119.9
C206 C207 H207 119.9
C209 C208 C207 120.6(12)
C209 C208 H208 119.7
C207 C208 H208 119.7
C208 C209 C210 121.6(12)
C208 C209 H209 119.2
C210 C209 H209 119.2
C205 C210 C209 118.3(11)
C205 C210 H210 120.8
C209 C210 H210 120.8
O11 C211 C156 106.0(9)
O11 C211 C218 111.7(11)
C156 C211 C218 107.3(11)
O11 C211 C212 112.4(11)
C156 C211 C212 110.8(10)
C218 C211 C212 108.5(10)
C217 C212 C213 117.1(12)
C217 C212 C211 120.5(10)
C213 C212 C211 122.3(11)
C214 C213 C212 122.7(14)
C214 C213 H213 118.6
C212 C213 H213 118.6
C213 C214 C215 121.6(13)
C213 C214 H214 119.2
C215 C214 H214 119.2
C214 C215 C216 118.2(13)
C214 C215 H215 120.9
C216 C215 H215 120.9
C215 C216 C217 119.7(14)
C215 C216 H216 120.1
C217 C216 H216 120.1
C212 C217 C216 120.5(12)
C212 C217 H217 119.8
C216 C217 H217 119.8
C219 C218 C223 116.3(16)
C219 C218 C211 120.2(15)
C223 C218 C211 123.3(13)
C220 C219 C218 119.2(16)
C220 C219 H219 120.4
C218 C219 H219 120.4
C219 C220 C221 125.2(15)
C219 C220 H220 117.4
C221 C220 H220 117.4
C222 C221 C220 115.6(17)
C222 C221 H221 122.2
C220 C221 H221 122.2
C221 C222 C223 123.7(18)
C221 C222 H222 118.1
C223 C222 H222 118.1
C222 C223 C218 119.3(16)
C222 C223 H223 120.3
C218 C223 H223 120.3
O12 C224 C158 111.4(11)
O12 C224 C225 110.8(10)
C158 C224 C225 110.5(9)
O12 C224 C231 110.1(9)
C158 C224 C231 107.8(9)
C225 C224 C231 106.1(10)
C226 C225 C230 118.6(11)
C226 C225 C224 118.2(11)
C230 C225 C224 123.2(10)
C225 C226 C227 121.8(13)
C225 C226 H226 119.1
C227 C226 H226 119.1
C228 C227 C226 118.6(13)
C228 C227 H227 120.7
C226 C227 H227 120.7
C227 C228 C229 122.2(13)
C227 C228 H228 118.9
C229 C228 H228 118.9
C228 C229 C230 119.6(14)
C228 C229 H229 120.2
C230 C229 H229 120.2
C229 C230 C225 119.2(12)
C229 C230 H230 120.4
C225 C230 H230 120.4
C236 C231 C232 119.8(12)
C236 C231 C224 121.4(10)
C232 C231 C224 118.8(12)
C231 C232 C233 117.1(14)
C231 C232 H232 121.5
C233 C232 H232 121.5
C234 C233 C232 121.8(12)
C234 C233 H233 119.1
C232 C233 H233 119.1
C233 C234 C235 120.2(13)
C233 C234 H234 119.9
C235 C234 H234 119.9
C236 C235 C234 119.3(14)
C236 C235 H235 120.3
C234 C235 H235 120.3
C235 C236 C231 121.8(12)
C235 C236 H236 119.1
C231 C236 H236 119.1
C242 C237 C238 118.3(12)
C242 C237 P5 121.2(9)
C238 C237 P5 120.5(9)
C237 C238 C239 121.7(13)
C237 C238 H238 119.2
C239 C238 H238 119.2
C240 C239 C238 118.8(14)
C240 C239 H239 120.6
C238 C239 H239 120.6
C239 C240 C241 120.9(14)
C239 C240 H240 119.5
C241 C240 H240 119.5
C242 C241 C240 118.6(13)
C242 C241 H241 120.7
C240 C241 H241 120.7
C237 C242 C241 121.7(12)
C237 C242 H242 119.1
C241 C242 H242 119.1
C248 C243 C244 117.6(10)
C248 C243 P5 123.1(8)
C244 C243 P5 119.3(10)
C245 C244 C243 120.8(13)
C245 C244 H244 119.6
C243 C244 H244 119.6
C246 C245 C244 119.2(11)
C246 C245 H245 120.4
C244 C245 H245 120.4
C245 C246 C247 120.9(12)
C245 C246 H246 119.6
C247 C246 H246 119.6
C246 C247 C248 120.1(12)
C246 C247 H247 120.0
C248 C247 H247 120.0
C243 C248 C247 121.4(10)
C243 C248 H248 119.3
C247 C248 H248 119.3
C254 C249 C250 119.3(11)
C254 C249 P6 121.5(9)
C250 C249 P6 119.0(9)
C251 C250 C249 117.3(12)
C251 C250 H250 121.4
C249 C250 H250 121.4
C252 C251 C250 123.1(13)
C252 C251 H251 118.5
C250 C251 H251 118.5
C251 C252 C253 118.8(12)
C251 C252 H252 120.6
C253 C252 H252 120.6
C254 C253 C252 122.3(13)
C254 C253 H253 118.9
C252 C253 H253 118.9
C253 C254 C249 119.2(13)
C253 C254 H254 120.4
C249 C254 H254 120.4
C260 C255 C256 119.7(11)
C260 C255 P6 119.8(8)
C256 C255 P6 119.9(10)
C257 C256 C255 119.4(12)
C257 C256 H256 120.3
C255 C256 H256 120.3
C258 C257 C256 120.5(11)
C258 C257 H257 119.7
C256 C257 H257 119.7
C259 C258 C257 119.9(12)
C259 C258 H258 120.0
C257 C258 H258 120.0
C258 C259 C260 120.7(13)
C258 C259 H259 119.6
C260 C259 H259 119.6
C255 C260 C259 119.6(12)
C255 C260 H260 120.2
C259 C260 H260 120.2
C266 C261 C262 118.9(11)
C266 C261 P7 120.4(10)
C262 C261 P7 120.7(9)
C263 C262 C261 118.3(13)
C263 C262 H262 120.9
C261 C262 H262 120.9
C264 C263 C262 124.1(16)
C264 C263 H263 118.0
C262 C263 H263 118.0
C263 C264 C265 116.9(13)
C263 C264 H264 121.5
C265 C264 H264 121.6
C266 C265 C264 121.1(14)
C266 C265 H265 119.4
C264 C265 H265 119.4
C265 C266 C261 120.6(15)
C265 C266 H266 119.7
C261 C266 H266 119.7
C272 C267 C268 117.3(11)
C272 C267 P7 122.1(10)
C268 C267 P7 120.6(9)
C269 C268 C267 121.4(13)
C269 C268 H268 119.3
C267 C268 H268 119.3
C268 C269 C270 118.7(13)
C268 C269 H269 120.6
C270 C269 H269 120.6
C271 C270 C269 120.2(11)
C271 C270 H270 119.9
C269 C270 H270 119.9
C270 C271 C272 119.6(13)
C270 C271 H271 120.2
C272 C271 H271 120.2
C267 C272 C271 122.8(13)
C267 C272 H272 118.6
C271 C272 H272 118.6
C278 C273 C274 118.1(11)
C278 C273 P8 120.7(8)
C274 C273 P8 121.2(10)
C275 C274 C273 122.9(14)
C275 C274 H274 118.5
C273 C274 H274 118.5
C274 C275 C276 119.0(13)
C274 C275 H275 120.5
C276 C275 H275 120.5
C277 C276 C275 120.1(13)
C277 C276 H276 119.9
C275 C276 H276 119.9
C276 C277 C278 120.0(13)
C276 C277 H277 120.0
C278 C277 H277 120.0
C273 C278 C277 119.8(11)
C273 C278 H278 120.1
C277 C278 H278 120.1
C280 C279 C284 120.9(11)
C280 C279 P8 118.8(9)
C284 C279 P8 119.9(10)
C279 C280 C281 121.3(12)
C279 C280 H280 119.4
C281 C280 H280 119.4
C280 C281 C282 120.5(13)
C280 C281 H281 119.7
C282 C281 H281 119.7
C281 C282 C283 117.3(12)
C281 C282 H282 121.4
C283 C282 H282 121.4
C284 C283 C282 121.9(12)
C284 C283 H283 119.1
C282 C283 H283 119.1
C279 C284 C283 117.8(13)
C279 C284 H284 121.1
C283 C284 H284 121.1
C286 C285 P5 113.0(8)
C286 C285 H28A 109.0
P5 C285 H28A 109.0
C286 C285 H28B 109.0
P5 C285 H28B 109.0
H28A C285 H28B 107.8
C287 C286 C285 111.9(9)
C287 C286 H28C 109.2
C285 C286 H28C 109.2
C287 C286 H28D 109.2
C285 C286 H28D 109.2
H28C C286 H28D 107.9
C288 C287 C286 114.4(9)
C288 C287 H28E 108.7
C286 C287 H28E 108.7
C288 C287 H28F 108.7
C286 C287 H28F 108.7
H28E C287 H28F 107.6
C287 C288 P6 110.1(8)
C287 C288 H28G 109.6
P6 C288 H28G 109.6
C287 C288 H28H 109.6
P6 C288 H28H 109.6
H28G C288 H28H 108.2
C290 C289 P7 112.0(7)
C290 C289 H28I 109.2
P7 C289 H28I 109.2
C290 C289 H28J 109.2
P7 C289 H28J 109.2
H28I C289 H28J 107.9
C289 C290 C291 111.8(9)
C289 C290 H29A 109.3
C291 C290 H29A 109.3
C289 C290 H29B 109.3
C291 C290 H29B 109.3
H29A C290 H29B 107.9
C290 C291 C292 112.8(9)
C290 C291 H29C 109.0
C292 C291 H29C 109.0
C290 C291 H29D 109.0
C292 C291 H29D 109.0
H29C C291 H29D 107.8
C291 C292 P8 110.0(7)
C291 C292 H29E 109.7
P8 C292 H29E 109.7
C291 C292 H29F 109.7
P8 C292 H29F 109.7
H29E C292 H29F 108.2
C294 C293 H29G 109.5
C294 C293 H29H 109.5
H29G C293 H29H 109.5
C294 C293 H29I 109.5
H29G C293 H29I 109.5
H29H C293 H29I 109.5
O13 C294 C293 119.4(17)
O13 C294 C295 120.5(17)
C293 C294 C295 120.1(16)
C294 C295 H29J 109.5
C294 C295 H29K 109.5
H29J C295 H29K 109.5
C294 C295 H29L 109.5
H29J C295 H29L 109.5
H29K C295 H29L 109.5
C297 C296 H29M 109.5
C297 C296 H29N 109.5
H29M C296 H29N 109.5
C297 C296 H29O 109.5
H29M C296 H29O 109.5
H29N C296 H29O 109.5
O14 C297 C296 121.8(19)
O14 C297 C298 124.5(18)
C296 C297 C298 113.6(18)
C297 C298 H29P 109.5
C297 C298 H29Q 109.5
H29P C298 H29Q 109.5
C297 C298 H29R 109.5
H29P C298 H29R 109.5
H29Q C298 H29R 109.5
C300 C299 H29S 109.5
C300 C299 H29T 109.5
H29S C299 H29T 109.5
C300 C299 H29U 109.5
H29S C299 H29U 109.5
H29T C299 H29U 109.5
O15 C300 C299 120(2)
O15 C300 C301 122(2)
C299 C300 C301 118(2)
C300 C301 H30A 109.5
C300 C301 H30B 109.5
H30A C301 H30B 109.5
C300 C301 H30C 109.5
H30A C301 H30C 109.5
H30B C301 H30C 109.5
C303 C302 H30D 109.5
C303 C302 H30E 109.5
H30D C302 H30E 109.5
C303 C302 H30F 109.5
H30D C302 H30F 109.5
H30E C302 H30F 109.5
O16 C303 C302 118.0(17)
O16 C303 C304 119.2(18)
C302 C303 C304 123(2)
C303 C304 H30G 109.5
C303 C304 H30H 109.5
H30G C304 H30H 109.5
C303 C304 H30I 109.5
H30G C304 H30I 109.5
H30H C304 H30I 109.5
C306 C305 H30J 109.5
C306 C305 H30K 109.5
H30J C305 H30K 109.5
C306 C305 H30L 109.5
H30J C305 H30L 109.5
H30K C305 H30L 109.5
O17 C306 C307 121.7(16)
O17 C306 C305 121.6(15)
C307 C306 C305 116.6(13)
C306 C307 H30M 109.5
C306 C307 H30N 109.5
H30M C307 H30N 109.5
C306 C307 H30O 109.5
H30M C307 H30O 109.5
H30N C307 H30O 109.5
C309 C308 H30P 109.5
C309 C308 H30Q 109.5
H30P C308 H30Q 109.5
C309 C308 H30R 109.5
H30P C308 H30R 109.5
H30Q C308 H30R 109.5
O18 C309 C308 127(3)
O18 C309 C310 116(3)
C308 C309 C310 117(2)
C309 C310 H31A 109.5
C309 C310 H31B 109.5
H31A C310 H31B 109.5
C309 C310 H31C 109.5
H31A C310 H31C 109.5
H31B C310 H31C 109.5
C315 C314 H31D 109.5
C315 C314 H31E 109.5
H31D C314 H31E 109.5
C315 C314 H31F 109.5
H31D C314 H31F 109.5
H31E C314 H31F 109.5
O20 C315 C314 123.6(14)
O20 C315 C316 122.6(14)
C314 C315 C316 113.7(19)
C315 C316 H31G 109.5
C315 C316 H31H 109.5
H31G C316 H31H 109.5
C315 C316 H31I 109.5
H31G C316 H31I 109.5
H31H C316 H31I 109.5
C318 C317 H31J 109.5
C318 C317 H31K 109.5
H31J C317 H31K 109.5
C318 C317 H31L 109.5
H31J C317 H31L 109.5
H31K C317 H31L 109.5
O21 C318 C317 124.8(15)
O21 C318 C319 123.9(15)
C317 C318 C319 111.4(15)
C318 C319 H31M 109.5
C318 C319 H31N 109.5
H31M C319 H31N 109.5
C318 C319 H31O 109.5
H31M C319 H31O 109.5
H31N C319 H31O 109.5
C321 C320 H32A 109.5
C321 C320 H32B 109.5
H32A C320 H32B 109.5
C321 C320 H32C 109.5
H32A C320 H32C 109.5
H32B C320 H32C 109.5
O22 C321 C320 103(2)
O22 C321 H1 111.2
C320 C321 H1 111.2
O22 C321 H2 111.2
C320 C321 H2 111.2
H1 C321 H2 109.1
C323 C322 O22 112(2)
C323 C322 H3 109.3
O22 C322 H3 109.3
C323 C322 H32D 109.3
O22 C322 H32D 109.3
H3 C322 H32D 107.9
C322 C323 H32E 109.5
C322 C323 H32F 109.5
H32E C323 H32F 109.5
C322 C323 H32G 109.5
H32E C323 H32G 109.5
H32F C323 H32G 109.5
C139 P1 C91 106.3(5)
C139 P1 C97 103.1(5)
C91 P1 C97 107.4(5)
C139 P1 Au1 114.4(4)
C91 P1 Au1 110.8(4)
C97 P1 Au1 114.2(4)
C142 P2 C109 105.8(5)
C142 P2 C103 106.1(5)
C109 P2 C103 109.0(5)
C142 P2 Au2 114.7(3)
C109 P2 Au2 112.4(4)
C103 P2 Au2 108.7(4)
C121 P3 C115 110.3(5)
C121 P3 C143 104.2(5)
C115 P3 C143 103.7(5)
C121 P3 Au3 109.7(4)
C115 P3 Au3 111.0(4)
C143 P3 Au3 117.5(4)
C133 P4 C127 108.5(6)
C133 P4 C146 106.5(5)
C127 P4 C146 105.6(6)
C133 P4 Au4 111.2(4)
C127 P4 Au4 110.5(4)
C146 P4 Au4 114.1(3)
C243 P5 C237 108.4(5)
C243 P5 C285 105.2(5)
C237 P5 C285 104.6(5)
C243 P5 Au9 112.2(4)
C237 P5 Au9 111.9(4)
C285 P5 Au9 114.0(3)
C249 P6 C288 105.0(5)
C249 P6 C255 109.3(5)
C288 P6 C255 106.2(5)
C249 P6 Au10 110.6(4)
C288 P6 Au10 112.5(4)
C255 P6 Au10 112.9(4)
C267 P7 C261 107.1(5)
C267 P7 C289 104.1(5)
C261 P7 C289 105.3(5)
C267 P7 Au11 114.5(4)
C261 P7 Au11 109.6(4)
C289 P7 Au11 115.5(3)
C279 P8 C292 107.9(5)
C279 P8 C273 108.2(5)
C292 P8 C273 105.8(5)
C279 P8 Au12 110.8(4)
C292 P8 Au12 113.4(4)
C273 P8 Au12 110.5(4)
F1 P9 F3 88.0(5)
F1 P9 F6 91.3(5)
F3 P9 F6 179.3(6)
F1 P9 F2 90.8(4)
F3 P9 F2 91.2(5)
F6 P9 F2 88.6(5)
F1 P9 F4 177.0(5)
F3 P9 F4 89.1(5)
F6 P9 F4 91.6(5)
F2 P9 F4 90.1(4)
F1 P9 F5 89.1(4)
F3 P9 F5 89.5(4)
F6 P9 F5 90.7(5)
F2 P9 F5 179.3(5)
F4 P9 F5 90.0(4)
F7 P10 F8 89.4(7)
F7 P10 F12 92.1(6)
F8 P10 F12 178.2(6)
F7 P10 F10 89.1(6)
F8 P10 F10 92.1(5)
F12 P10 F10 88.9(5)
F7 P10 F9 91.2(5)
F8 P10 F9 87.6(4)
F12 P10 F9 91.4(4)
F10 P10 F9 179.6(5)
F7 P10 F11 178.8(5)
F8 P10 F11 90.5(6)
F12 P10 F11 88.1(6)
F10 P10 F11 92.1(6)
F9 P10 F11 87.6(5)
F13 P11 F15 90.0(4)
F13 P11 F14 88.4(5)
F15 P11 F14 90.2(4)
F13 P11 F18 178.7(5)
F15 P11 F18 90.3(4)
F14 P11 F18 92.9(5)
F13 P11 F16 89.0(4)
F15 P11 F16 90.6(4)
F14 P11 F16 177.3(5)
F18 P11 F16 89.7(5)
F13 P11 F17 90.2(4)
F15 P11 F17 179.7(5)
F14 P11 F17 90.0(4)
F18 P11 F17 89.6(5)
F16 P11 F17 89.1(4)
F22 P12 F24 91.3(6)
F22 P12 F23 90.3(6)
F24 P12 F23 90.3(7)
F22 P12 F19 90.1(6)
F24 P12 F19 178.6(7)
F23 P12 F19 89.7(6)
F22 P12 F21 92.2(6)
F24 P12 F21 90.9(6)
F23 P12 F21 177.3(7)
F19 P12 F21 89.1(5)
F22 P12 F20 178.5(6)
F24 P12 F20 90.1(6)
F23 P12 F20 90.2(6)
F19 P12 F20 88.5(6)
F21 P12 F20 87.4(5)
C12 Au1 C11 31.4(4)
C12 Au1 P1 145.1(3)
C11 Au1 P1 176.2(3)
C12 Au1 Au5 113.1(3)
C11 Au1 Au5 81.9(3)
P1 Au1 Au5 101.44(7)
C7 Au2 P2 176.1(3)
C7 Au2 C8 31.6(4)
P2 Au2 C8 150.0(2)
C7 Au2 Au5 83.3(3)
P2 Au2 Au5 97.54(7)
C8 Au2 Au5 107.1(2)
C7 Au2 Au7 35.2(3)
P2 Au2 Au7 143.16(7)
C8 Au2 Au7 66.7(2)
Au5 Au2 Au7 56.393(12)
C5 Au3 P3 173.9(3)
C5 Au3 C6 32.0(4)
P3 Au3 C6 141.9(3)
C5 Au3 Au7 88.2(3)
P3 Au3 Au7 97.77(7)
C6 Au3 Au7 120.2(3)
C1 Au4 P4 173.5(3)
C1 Au4 C2 32.1(4)
P4 Au4 C2 148.0(3)
C1 Au4 Au7 81.6(3)
P4 Au4 Au7 102.19(7)
C2 Au4 Au7 105.1(3)
C1 Au4 Au5 34.5(3)
P4 Au4 Au5 144.71(8)
C2 Au4 Au5 66.6(3)
Au7 Au4 Au5 56.134(13)
C1 Au5 C3 174.5(4)
C1 Au5 Au1 83.6(3)
C3 Au5 Au1 96.8(3)
C1 Au5 Au7 88.8(3)
C3 Au5 Au7 94.8(3)
Au1 Au5 Au7 134.558(16)
C1 Au5 Au8 104.3(3)
C3 Au5 Au8 81.1(3)
Au1 Au5 Au8 72.329(14)
Au7 Au5 Au8 66.347(14)
C1 Au5 Au2 84.2(3)
C3 Au5 Au2 93.6(3)
Au1 Au5 Au2 158.417(18)
Au7 Au5 Au2 62.806(13)
Au8 Au5 Au2 128.186(18)
C1 Au5 Au4 39.6(3)
C3 Au5 Au4 145.8(3)
Au1 Au5 Au4 88.288(15)
Au7 Au5 Au4 59.754(13)
Au8 Au5 Au4 68.327(14)
Au2 Au5 Au4 93.674(16)
C5 Au6 C3 175.9(4)
C5 Au6 C4 152.6(4)
C3 Au6 C4 31.3(4)
C5 Au6 Au7 88.2(3)
C3 Au6 Au7 87.7(3)
C4 Au6 Au7 116.8(3)
C7 Au7 C9 173.5(5)
C7 Au7 Au3 83.9(3)
C9 Au7 Au3 96.0(3)
C7 Au7 Au5 91.2(3)
C9 Au7 Au5 93.6(3)
Au3 Au7 Au5 132.675(17)
C7 Au7 Au6 101.9(3)
C9 Au7 Au6 84.1(3)
Au3 Au7 Au6 69.812(15)
Au5 Au7 Au6 65.293(14)
C7 Au7 Au4 86.2(3)
C9 Au7 Au4 92.0(3)
Au3 Au7 Au4 160.52(2)
Au5 Au7 Au4 64.112(13)
Au6 Au7 Au4 128.856(18)
C7 Au7 Au2 40.1(3)
C9 Au7 Au2 146.4(3)
Au3 Au7 Au2 88.074(15)
Au5 Au7 Au2 60.801(13)
Au6 Au7 Au2 66.023(13)
Au4 Au7 Au2 95.035(14)
C11 Au8 C9 172.5(4)
C11 Au8 C10 156.3(4)
C9 Au8 C10 31.2(4)
C11 Au8 Au5 84.5(3)
C9 Au8 Au5 88.3(3)
C10 Au8 Au5 118.2(3)
C158 Au9 C157 31.7(3)
C158 Au9 P5 146.5(3)
C157 Au9 P5 177.9(3)
C158 Au9 Au13 113.0(3)
C157 Au9 Au13 81.6(2)
P5 Au9 Au13 100.34(7)
C153 Au10 P6 177.1(3)
C153 Au10 C154 31.4(4)
P6 Au10 C154 150.1(3)
C153 Au10 Au15 35.1(3)
P6 Au10 Au15 143.43(7)
C154 Au10 Au15 66.4(3)
C153 Au10 Au13 81.4(3)
P6 Au10 Au13 99.00(7)
C154 Au10 Au13 104.9(3)
Au15 Au10 Au13 55.331(12)
C151 Au11 C152 31.6(4)
C151 Au11 P7 175.6(3)
C152 Au11 P7 144.1(3)
C151 Au11 Au15 84.8(3)
C152 Au11 Au15 116.2(3)
P7 Au11 Au15 99.28(7)
C149 Au12 P8 174.7(3)
C149 Au12 C150 31.4(4)
P8 Au12 C150 148.9(3)
C149 Au12 Au15 82.0(3)
P8 Au12 Au15 101.01(7)
C150 Au12 Au15 105.5(3)
C149 Au12 Au13 34.6(3)
P8 Au12 Au13 144.53(8)
C150 Au12 Au13 66.0(3)
Au15 Au12 Au13 56.712(12)
C149 Au13 C147 174.1(5)
C149 Au13 Au9 84.3(3)
C147 Au13 Au9 98.0(3)
C149 Au13 Au15 87.8(3)
C147 Au13 Au15 94.3(3)
Au9 Au13 Au15 135.979(18)
C149 Au13 Au16 103.4(3)
C147 Au13 Au16 82.4(3)
Au9 Au13 Au16 73.216(14)
Au15 Au13 Au16 66.753(13)
C149 Au13 Au10 83.3(3)
C147 Au13 Au10 92.8(3)
Au9 Au13 Au10 157.332(17)
Au15 Au13 Au10 62.261(12)
Au16 Au13 Au10 128.243(16)
C149 Au13 Au12 39.9(3)
C147 Au13 Au12 145.1(3)
Au9 Au13 Au12 89.736(15)
Au15 Au13 Au12 58.681(13)
Au16 Au13 Au12 67.285(14)
Au10 Au13 Au12 92.757(15)
C149 Au13 Au14 141.1(3)
C147 Au13 Au14 38.4(3)
Au9 Au13 Au14 133.115(17)
Au15 Au13 Au14 58.700(13)
Au16 Au13 Au14 82.300(14)
Au10 Au13 Au14 64.525(12)
Au12 Au13 Au14 116.908(15)
C151 Au14 C147 174.2(5)
C151 Au14 C148 153.6(4)
C147 Au14 C148 32.1(4)
C151 Au14 Au15 86.6(3)
C147 Au14 Au15 88.2(3)
C148 Au14 Au15 118.3(3)
C151 Au14 Au13 140.0(3)
C147 Au14 Au13 34.3(3)
C148 Au14 Au13 66.4(3)
Au15 Au14 Au13 56.441(12)
C155 Au15 C153 173.5(5)
C155 Au15 Au11 100.2(3)
C153 Au15 Au11 82.3(3)
C155 Au15 Au13 91.6(3)
C153 Au15 Au13 91.1(3)
Au11 Au15 Au13 132.241(19)
C155 Au15 Au12 90.4(3)
C153 Au15 Au12 85.4(3)
Au11 Au15 Au12 159.106(19)
Au13 Au15 Au12 64.606(13)
C155 Au15 Au14 83.6(3)
C153 Au15 Au14 102.9(3)
Au11 Au15 Au14 70.695(14)
Au13 Au15 Au14 64.859(14)
Au12 Au15 Au14 128.857(16)
C155 Au15 Au10 146.4(3)
C153 Au15 Au10 39.5(3)
Au11 Au15 Au10 84.910(14)
Au13 Au15 Au10 62.408(13)
Au12 Au15 Au10 96.229(14)
Au14 Au15 Au10 66.637(14)
C157 Au16 C155 170.7(4)
C157 Au16 C156 157.1(4)
C155 Au16 C156 32.2(4)
C157 Au16 Au13 84.3(3)
C155 Au16 Au13 87.0(3)
C156 Au16 Au13 117.8(3)
C13 O1 H4 112.5
C26 O2 H5 109.5
C39 O3 H6 109.5
C52 O4 H7 109.5
C65 O5 H8 109.5
C78 O6 H9 109.5
C159 O7 H10 109.5
C172 O8 H11 109.5
C185 O9 H12 109.5
C198 O10 H13 109.5
C211 O11 H14 109.5
C224 O12 H1A 109.5
C321 O22 C322 112.4(18)
C325 C324 H32H 109.5
C325 C324 H32I 109.5
H32H C324 H32I 109.5
C325 C324 H32J 109.5
H32H C324 H32J 109.5
H32I C324 H32J 109.5
O23 C325 C326 125(3)
O23 C325 C324 119(3)
C326 C325 C324 115.8(19)
C325 C326 H32K 109.5
C325 C326 H32L 109.5
H32K C326 H32L 109.5
C325 C326 H32M 109.5
H32K C326 H32M 109.5
H32L C326 H32M 109.5
C329 O24 C328 105.7(13)
C328 C327 H32N 109.5
C328 C327 H32O 109.5
H32N C327 H32O 109.5
C328 C327 H32P 109.4
H32N C327 H32P 109.5
H32O C327 H32P 109.5
C330 C329 O24 119.9(17)
C330 C329 H32Q 107.3
O24 C329 H32Q 107.3
C330 C329 H32R 107.3
O24 C329 H32R 107.3
H32Q C329 H32R 106.9
C327 C328 O24 146(3)
C327 C328 H32S 100.5
O24 C328 H32S 100.5
C327 C328 H32T 100.5
O24 C328 H32T 100.5
H32S C328 H32T 104.3
C329 C330 H33A 109.5
C329 C330 H33B 109.5
H33A C330 H33B 109.5
C329 C330 H33C 109.5
H33A C330 H33C 109.5
H33B C330 H33C 109.5

loop_
_geom_bond_atom_site_label_1
_geom_bond_atom_site_label_2
_geom_bond_distance
C1 C2 1.272(16)
C1 Au5 1.974(12)
C1 Au4 2.221(10)
C2 C13 1.439(16)
C2 Au4 2.350(11)
C3 C4 1.210(15)
C3 Au5 2.015(12)
C3 Au6 2.232(11)
C4 C26 1.508(16)
C4 Au6 2.254(11)
C5 C6 1.254(16)
C5 Au6 1.985(12)
C5 Au3 2.262(11)
C6 C39 1.431(15)
C6 Au3 2.281(11)
C7 C8 1.246(14)
C7 Au7 1.967(11)
C7 Au2 2.202(11)
C8 C52 1.489(15)
C8 Au2 2.352(11)
C9 C10 1.195(14)
C9 Au7 2.015(11)
C9 Au8 2.209(11)
C10 C65 1.515(14)
C10 Au8 2.228(12)
C11 C12 1.213(16)
C11 Au8 1.977(12)
C11 Au1 2.261(10)
C12 C78 1.542(16)
C12 Au1 2.224(10)
C13 O1 1.419(14)
C13 C20 1.557(15)
C13 C14 1.560(16)
C14 C19 1.360(17)
C14 C15 1.432(17)
C15 C16 1.364(16)
C15 H15 0.9500
C16 C17 1.407(19)
C16 H16 0.9500
C17 C18 1.352(19)
C17 H17 0.9500
C18 C19 1.412(16)
C18 H18 0.9500
C19 H19 0.9500
C20 C21 1.361(15)
C20 C25 1.388(16)
C21 C22 1.369(17)
C21 H21 0.9500
C22 C23 1.374(18)
C22 H22 0.9500
C23 C24 1.363(17)
C23 H23 0.9500
C24 C25 1.339(17)
C24 H24 0.9500
C25 H25 0.9500
C26 O2 1.453(12)
C26 C27 1.496(17)
C26 C33 1.521(17)
C27 C28 1.364(17)
C27 C32 1.359(15)
C28 C29 1.337(19)
C28 H28 0.9500
C29 C30 1.365(18)
C29 H29 0.9500
C30 C31 1.35(2)
C30 H30 0.9500
C31 C32 1.385(18)
C31 H31 0.9500
C32 H32 0.9500
C33 C38 1.379(17)
C33 C34 1.412(16)
C34 C35 1.377(19)
C34 H34 0.9500
C35 C36 1.39(2)
C35 H35 0.9500
C36 C37 1.372(19)
C36 H36 0.9500
C37 C38 1.392(19)
C37 H37 0.9500
C38 H38 0.9500
C39 O3 1.437(12)
C39 C46 1.527(17)
C39 C40 1.532(16)
C40 C41 1.364(17)
C40 C45 1.387(15)
C41 C42 1.391(18)
C41 H41 0.9500
C42 C43 1.374(19)
C42 H42 0.9500
C43 C44 1.375(19)
C43 H43 0.9500
C44 C45 1.366(16)
C44 H44 0.9500
C45 H45 0.9500
C46 C51 1.391(19)
C46 C47 1.406(17)
C47 C48 1.361(19)
C47 H47 0.9500
C48 C49 1.37(2)
C48 H48 0.9500
C49 C50 1.343(19)
C49 H49 0.9500
C50 C51 1.397(18)
C50 H50 0.9500
C51 H51 0.9500
C52 O4 1.426(13)
C52 C59 1.526(15)
C52 C53 1.568(16)
C53 C54 1.373(14)
C53 C58 1.399(17)
C54 C55 1.375(16)
C54 H54 0.9500
C55 C56 1.372(19)
C55 H55 0.9500
C56 C57 1.377(16)
C56 H56 0.9500
C57 C58 1.347(18)
C57 H57 0.9500
C58 H58 0.9500
C59 C60 1.389(16)
C59 C64 1.391(16)
C60 C61 1.368(16)
C60 H60 0.9500
C61 C62 1.45(2)
C61 H61 0.9500
C62 C63 1.341(19)
C62 H62 0.9500
C63 C64 1.432(16)
C63 H63 0.9500
C64 H64 0.9500
C65 O5 1.410(13)
C65 C72 1.517(18)
C65 C66 1.543(16)
C66 C71 1.309(15)
C66 C67 1.400(16)
C67 C68 1.422(18)
C67 H67 0.9500
C68 C69 1.305(18)
C68 H68 0.9500
C69 C70 1.376(17)
C69 H69 0.9500
C70 C71 1.395(16)
C70 H70 0.9500
C71 H71 0.9500
C72 C73 1.373(17)
C72 C77 1.42(2)
C73 C74 1.43(2)
C73 H73 0.9500
C74 C75 1.38(2)
C74 H74 0.9500
C75 C76 1.352(19)
C75 H75 0.9500
C76 C77 1.40(2)
C76 H76 0.9500
C77 H77 0.9500
C78 O6 1.401(13)
C78 C79 1.521(15)
C78 C85 1.576(15)
C79 C84 1.361(16)
C79 C80 1.372(16)
C80 C81 1.385(16)
C80 H80 0.9500
C81 C82 1.439(18)
C81 H81 0.9500
C82 C83 1.330(19)
C82 H82 0.9500
C83 C84 1.420(17)
C83 H83 0.9500
C84 H84 0.9500
C85 C90 1.387(16)
C85 C86 1.394(15)
C86 C87 1.338(17)
C86 H86 0.9500
C87 C88 1.39(2)
C87 H87 0.9500
C88 C89 1.315(18)
C88 H88 0.9500
C89 C90 1.377(17)
C89 H89 0.9500
C90 H90 0.9500
C91 C92 1.378(17)
C91 C96 1.384(16)
C91 P1 1.820(12)
C92 C93 1.395(19)
C92 H92 0.9500
C93 C94 1.42(2)
C93 H93 0.9500
C94 C95 1.34(2)
C94 H94 0.9500
C95 C96 1.40(2)
C95 H95 0.9500
C96 H96 0.9500
C97 C98 1.398(16)
C97 C102 1.409(16)
C97 P1 1.817(10)
C98 C99 1.436(16)
C98 H98 0.9500
C99 C100 1.387(19)
C99 H99 0.9500
C100 C101 1.353(18)
C100 H100 0.9500
C101 C102 1.379(15)
C101 H101 0.9500
C102 H102 0.9500
C103 C104 1.385(17)
C103 C108 1.437(15)
C103 P2 1.840(11)
C104 C105 1.354(15)
C104 H104 0.9500
C105 C106 1.366(18)
C105 H105 0.9500
C106 C107 1.371(19)
C106 H106 0.9500
C107 C108 1.390(16)
C107 H107 0.9500
C108 H108 0.9500
C109 C114 1.375(17)
C109 C110 1.395(15)
C109 P2 1.820(11)
C110 C111 1.409(15)
C110 H110 0.9500
C111 C112 1.383(18)
C111 H111 0.9500
C112 C113 1.365(17)
C112 H112 0.9500
C113 C114 1.398(16)
C113 H113 0.9500
C114 H114 0.9500
C115 C116 1.345(15)
C115 C120 1.382(18)
C115 P3 1.818(12)
C116 C117 1.358(17)
C116 H116 0.9500
C117 C118 1.37(2)
C117 H117 0.9500
C118 C119 1.410(18)
C118 H118 0.9500
C119 C120 1.404(18)
C119 H119 0.9500
C120 H120 0.9500
C121 C126 1.388(17)
C121 C122 1.418(17)
C121 P3 1.808(11)
C122 C123 1.392(18)
C122 H122 0.9500
C123 C124 1.34(2)
C123 H123 0.9500
C124 C125 1.39(2)
C124 H124 0.9500
C125 C126 1.388(17)
C125 H125 0.9500
C126 H126 0.9500
C127 C132 1.382(17)
C127 C128 1.416(17)
C127 P4 1.812(13)
C128 C129 1.36(2)
C128 H128 0.9500
C129 C130 1.36(2)
C129 H129 0.9500
C130 C131 1.41(2)
C130 H130 0.9500
C131 C132 1.36(2)
C131 H131 0.9500
C132 H132 0.9500
C133 C134 1.373(19)
C133 C138 1.442(17)
C133 P4 1.804(13)
C134 C135 1.368(19)
C134 H134 0.9500
C135 C136 1.38(2)
C135 H135 0.9500
C136 C137 1.36(2)
C136 H136 0.9500
C137 C138 1.35(2)
C137 H137 0.9500
C138 H138 0.9500
C139 C140 1.584(15)
C139 P1 1.822(10)
C139 H13A 0.9900
C139 H13B 0.9900
C140 C141 1.489(15)
C140 H14A 0.9900
C140 H14B 0.9900
C141 C142 1.545(14)
C141 H14C 0.9900
C141 H14D 0.9900
C142 P2 1.803(11)
C142 H14E 0.9900
C142 H14F 0.9900
C143 C144 1.522(14)
C143 P3 1.824(10)
C143 H14G 0.9900
C143 H14H 0.9900
C144 C145 1.536(14)
C144 H14I 0.9900
C144 H14J 0.9900
C145 C146 1.546(14)
C145 H14K 0.9900
C145 H14L 0.9900
C146 P4 1.811(11)
C146 H14M 0.9900
C146 H14N 0.9900
C147 C148 1.216(16)
C147 Au13 1.984(12)
C147 Au14 2.190(10)
C148 C159 1.483(17)
C148 Au14 2.204(10)
C149 C150 1.243(15)
C149 Au13 1.972(11)
C149 Au12 2.228(12)
C150 C172 1.476(15)
C150 Au12 2.345(10)
C151 C152 1.227(14)
C151 Au14 1.972(10)
C151 Au11 2.245(11)
C152 C185 1.488(14)
C152 Au11 2.257(11)
C153 C154 1.227(14)
C153 Au15 1.986(10)
C153 Au10 2.198(10)
C154 C198 1.492(15)
C154 Au10 2.317(12)
C155 C156 1.215(14)
C155 Au15 1.980(10)
C155 Au16 2.183(9)
C156 C211 1.500(16)
C156 Au16 2.198(10)
C157 C158 1.220(14)
C157 Au16 1.981(10)
C157 Au9 2.267(10)
C158 C224 1.510(15)
C158 Au9 2.200(10)
C159 O7 1.428(14)
C159 C166 1.549(15)
C159 C160 1.570(16)
C160 C161 1.356(17)
C160 C165 1.415(19)
C161 C162 1.378(18)
C161 H161 0.9500
C162 C163 1.36(3)
C162 H162 0.9500
C163 C164 1.37(2)
C163 H163 0.9500
C164 C165 1.371(19)
C164 H164 0.9500
C165 H165 0.9500
C166 C167 1.326(18)
C166 C171 1.413(18)
C167 C168 1.370(17)
C167 H167 0.9500
C168 C169 1.32(2)
C168 H168 0.9500
C169 C170 1.44(3)
C169 H169 0.9500
C170 C171 1.367(17)
C170 H170 0.9500
C171 H171 0.9500
C172 O8 1.406(12)
C172 C179 1.539(15)
C172 C173 1.555(15)
C173 C178 1.373(14)
C173 C174 1.381(15)
C174 C175 1.385(16)
C174 H174 0.9500
C175 C176 1.391(15)
C175 H175 0.9500
C176 C177 1.395(17)
C176 H176 0.9500
C177 C178 1.373(16)
C177 H177 0.9500
C178 H178 0.9500
C179 C184 1.367(16)
C179 C180 1.406(16)
C180 C181 1.402(18)
C180 H180 0.9500
C181 C182 1.361(19)
C181 H181 0.9500
C182 C183 1.330(19)
C182 H182 0.9500
C183 C184 1.363(18)
C183 H183 0.9500
C184 H184 0.9500
C185 O9 1.453(13)
C185 C192 1.498(16)
C185 C186 1.544(17)
C186 C187 1.326(17)
C186 C191 1.395(17)
C187 C188 1.38(2)
C187 H187 0.9500
C188 C189 1.32(2)
C188 H188 0.9500
C189 C190 1.39(2)
C189 H189 0.9500
C190 C191 1.36(2)
C190 H190 0.9500
C191 H191 0.9500
C192 C193 1.383(14)
C192 C197 1.413(16)
C193 C194 1.333(17)
C193 H193 0.9500
C194 C195 1.39(2)
C194 H194 0.9500
C195 C196 1.407(17)
C195 H195 0.9500
C196 C197 1.352(16)
C196 H196 0.9500
C197 H197 0.9500
C198 O10 1.425(11)
C198 C199 1.514(15)
C198 C205 1.540(15)
C199 C204 1.386(14)
C199 C200 1.410(16)
C200 C201 1.415(18)
C200 H200 0.9500
C201 C202 1.357(17)
C201 H201 0.9500
C202 C203 1.374(18)
C202 H202 0.9500
C203 C204 1.391(16)
C203 H203 0.9500
C205 C210 1.337(14)
C205 C206 1.421(15)
C206 C207 1.393(16)
C206 H206 0.9500
C207 C208 1.372(17)
C207 H207 0.9500
C208 C209 1.322(17)
C208 H208 0.9500
C209 C210 1.434(17)
C209 H209 0.9500
C210 H210 0.9500
C211 O11 1.405(13)
C211 C218 1.54(2)
C211 C212 1.539(17)
C212 C217 1.380(17)
C212 C213 1.374(16)
C213 C214 1.34(2)
C213 H213 0.9500
C214 C215 1.37(2)
C214 H214 0.9500
C215 C216 1.39(2)
C215 H215 0.9500
C216 C217 1.414(19)
C216 H216 0.9500
C217 H217 0.9500
C218 C219 1.399(18)
C218 C223 1.45(2)
C219 C220 1.37(2)
C219 H219 0.9500
C220 C221 1.39(2)
C220 H220 0.9500
C221 C222 1.32(2)
C221 H221 0.9500
C222 C223 1.41(2)
C222 H222 0.9500
C223 H223 0.9500
C224 O12 1.417(15)
C224 C225 1.537(16)
C224 C231 1.555(17)
C225 C226 1.369(16)
C225 C230 1.420(17)
C226 C227 1.43(2)
C226 H226 0.9500
C227 C228 1.34(2)
C227 H227 0.9500
C228 C229 1.387(18)
C228 H228 0.9500
C229 C230 1.408(17)
C229 H229 0.9500
C230 H230 0.9500
C231 C236 1.388(19)
C231 C232 1.402(15)
C232 C233 1.41(2)
C232 H232 0.9500
C233 C234 1.34(2)
C233 H233 0.9500
C234 C235 1.403(17)
C234 H234 0.9500
C235 C236 1.341(18)
C235 H235 0.9500
C236 H236 0.9500
C237 C242 1.358(15)
C237 C238 1.383(16)
C237 P5 1.795(12)
C238 C239 1.414(19)
C238 H238 0.9500
C239 C240 1.343(19)
C239 H239 0.9500
C240 C241 1.41(2)
C240 H240 0.9500
C241 C242 1.395(18)
C241 H241 0.9500
C242 H242 0.9500
C243 C248 1.360(16)
C243 C244 1.414(15)
C243 P5 1.801(11)
C244 C245 1.404(17)
C244 H244 0.9500
C245 C246 1.347(18)
C245 H245 0.9500
C246 C247 1.376(17)
C246 H246 0.9500
C247 C248 1.387(16)
C247 H247 0.9500
C248 H248 0.9500
C249 C254 1.401(16)
C249 C250 1.416(16)
C249 P6 1.806(12)
C250 C251 1.393(17)
C250 H250 0.9500
C251 C252 1.33(2)
C251 H251 0.9500
C252 C253 1.38(2)
C252 H252 0.9500
C253 C254 1.350(17)
C253 H253 0.9500
C254 H254 0.9500
C255 C260 1.364(16)
C255 C256 1.406(15)
C255 P6 1.818(11)
C256 C257 1.381(18)
C256 H256 0.9500
C257 C258 1.366(18)
C257 H257 0.9500
C258 C259 1.369(18)
C258 H258 0.9500
C259 C260 1.391(17)
C259 H259 0.9500
C260 H260 0.9500
C261 C266 1.361(17)
C261 C262 1.415(17)
C261 P7 1.813(11)
C262 C263 1.369(17)
C262 H262 0.9500
C263 C264 1.31(2)
C263 H263 0.9500
C264 C265 1.44(2)
C264 H264 0.9500
C265 C266 1.341(18)
C265 H265 0.9500
C266 H266 0.9500
C267 C272 1.337(16)
C267 C268 1.419(18)
C267 P7 1.775(11)
C268 C269 1.393(16)
C268 H268 0.9500
C269 C270 1.430(19)
C269 H269 0.9500
C270 C271 1.329(18)
C270 H270 0.9500
C271 C272 1.438(16)
C271 H271 0.9500
C272 H272 0.9500
C273 C278 1.365(16)
C273 C274 1.365(16)
C273 P8 1.823(12)
C274 C275 1.351(18)
C274 H274 0.9500
C275 C276 1.377(19)
C275 H275 0.9500
C276 C277 1.347(18)
C276 H276 0.9500
C277 C278 1.409(17)
C277 H277 0.9500
C278 H278 0.9500
C279 C280 1.367(16)
C279 C284 1.382(15)
C279 P8 1.791(11)
C280 C281 1.372(16)
C280 H280 0.9500
C281 C282 1.391(19)
C281 H281 0.9500
C282 C283 1.41(2)
C282 H282 0.9500
C283 C284 1.401(18)
C283 H283 0.9500
C284 H284 0.9500
C285 C286 1.530(14)
C285 P5 1.819(10)
C285 H28A 0.9900
C285 H28B 0.9900
C286 C287 1.507(13)
C286 H28C 0.9900
C286 H28D 0.9900
C287 C288 1.510(14)
C287 H28E 0.9900
C287 H28F 0.9900
C288 P6 1.816(10)
C288 H28G 0.9900
C288 H28H 0.9900
C289 C290 1.486(14)
C289 P7 1.842(11)
C289 H28I 0.9900
C289 H28J 0.9900
C290 C291 1.522(14)
C290 H29A 0.9900
C290 H29B 0.9900
C291 C292 1.526(14)
C291 H29C 0.9900
C291 H29D 0.9900
C292 P8 1.821(9)
C292 H29E 0.9900
C292 H29F 0.9900
C293 C294 1.42(2)
C293 H29G 0.9800
C293 H29H 0.9800
C293 H29I 0.9800
C294 O13 1.183(18)
C294 C295 1.46(2)
C295 H29J 0.9800
C295 H29K 0.9800
C295 H29L 0.9800
C296 C297 1.46(2)
C296 H29M 0.9800
C296 H29N 0.9800
C296 H29O 0.9800
C297 O14 1.18(2)
C297 C298 1.49(2)
C298 H29P 0.9800
C298 H29Q 0.9800
C298 H29R 0.9800
C299 C300 1.42(2)
C299 H29S 0.9800
C299 H29T 0.9800
C299 H29U 0.9800
C300 O15 1.18(3)
C300 C301 1.44(2)
C301 H30A 0.9800
C301 H30B 0.9800
C301 H30C 0.9800
C302 C303 1.457(18)
C302 H30D 0.9800
C302 H30E 0.9800
C302 H30F 0.9800
C303 O16 1.20(2)
C303 C304 1.470(18)
C304 H30G 0.9800
C304 H30H 0.9800
C304 H30I 0.9800
C305 C306 1.47(2)
C305 H30J 0.9800
C305 H30K 0.9800
C305 H30L 0.9800
C306 O17 1.217(9)
C306 C307 1.47(2)
C307 H30M 0.9800
C307 H30N 0.9800
C307 H30O 0.9800
C308 C309 1.36(4)
C308 H30P 0.9800
C308 H30Q 0.9800
C308 H30R 0.9800
C309 O18 1.199(10)
C309 C310 1.52(4)
C310 H31A 0.9800
C310 H31B 0.9800
C310 H31C 0.9800
C314 C315 1.429(18)
C314 H31D 0.9800
C314 H31E 0.9800
C314 H31F 0.9800
C315 O20 1.222(10)
C315 C316 1.455(18)
C316 H31G 0.9800
C316 H31H 0.9800
C316 H31I 0.9800
C317 C318 1.45(2)
C317 H31J 0.9800
C317 H31K 0.9800
C317 H31L 0.9800
C318 O21 1.259(17)
C318 C319 1.50(2)
C319 H31M 0.9800
C319 H31N 0.9800
C319 H31O 0.9800
C320 C321 1.47(3)
C320 H32A 0.9800
C320 H32B 0.9800
C320 H32C 0.9800
C321 O22 1.40(3)
C321 H1 0.9900
C321 H2 0.9900
C322 C323 1.44(3)
C322 O22 1.49(2)
C322 H3 0.9900
C322 H32D 0.9900
C323 H32E 0.9800
C323 H32F 0.9800
C323 H32G 0.9800
F1 P9 1.578(8)
F2 P9 1.594(8)
F3 P9 1.580(8)
F4 P9 1.597(8)
F5 P9 1.607(8)
F6 P9 1.590(9)
F7 P10 1.566(10)
F8 P10 1.570(8)
F9 P10 1.589(7)
F10 P10 1.584(8)
F11 P10 1.610(10)
F12 P10 1.579(8)
F13 P11 1.576(9)
F14 P11 1.591(8)
F15 P11 1.587(7)
F16 P11 1.606(7)
F17 P11 1.625(8)
F18 P11 1.595(9)
F19 P12 1.584(9)
F20 P12 1.600(10)
F21 P12 1.593(9)
F22 P12 1.553(10)
F23 P12 1.568(10)
F24 P12 1.562(10)
P1 Au1 2.289(3)
P2 Au2 2.273(3)
P3 Au3 2.268(3)
P4 Au4 2.255(3)
P5 Au9 2.293(3)
P6 Au10 2.271(3)
P7 Au11 2.263(3)
P8 Au12 2.257(3)
Au1 Au5 3.0840(6)
Au2 Au5 3.2423(6)
Au2 Au7 3.3037(5)
Au3 Au7 3.0155(6)
Au4 Au7 3.2183(6)
Au4 Au5 3.3516(6)
Au5 Au7 3.0934(6)
Au5 Au8 3.1531(5)
Au6 Au7 3.2015(6)
Au9 Au13 3.0614(5)
Au10 Au15 3.3321(6)
Au10 Au13 3.3366(6)
Au11 Au15 3.0726(5)
Au12 Au15 3.1644(6)
Au12 Au13 3.3462(7)
Au13 Au15 3.0963(5)
Au13 Au16 3.1296(6)
Au13 Au14 3.3637(6)
Au14 Au15 3.1749(6)
O1 H4 0.8233
O2 H5 0.8400
O3 H6 0.8400
O4 H7 0.8400
O5 H8 0.8400
O6 H9 0.8400
O7 H10 0.8400
O8 H11 0.8400
O9 H12 0.8400
O10 H13 0.8400
O11 H14 0.8400
O12 H1A 0.8400
O23 C325 1.219(10)
C324 C325 1.56(3)
C324 H32H 0.9800
C324 H32I 0.9800
C324 H32J 0.9800
C325 C326 1.50(3)
C326 H32K 0.9800
C326 H32L 0.9800
C326 H32M 0.9800
O24 C329 1.487(10)
O24 C328 1.496(10)
C327 C328 1.262(16)
C327 H32N 0.9800
C327 H32O 0.9800
C327 H32P 0.9800
C329 C330 1.322(17)
C329 H32Q 0.9900
C329 H32R 0.9900
C328 H32S 0.9900
C328 H32T 0.9900
C330 H33A 0.9800
C330 H33B 0.9800
C330 H33C 0.9800

loop_
_platon_squeeze_void_nr
_platon_squeeze_void_average_x
_platon_squeeze_void_average_y
_platon_squeeze_void_average_z
_platon_squeeze_void_volume
_platon_squeeze_void_count_electrons
_platon_squeeze_void_content
1 0.151 0.269 -0.177 391 149 ' '
2 0.048 0.535 0.286 19 5 ' '
3 0.281 0.875 0.417 7 1 ' '
4 0.457 0.575 0.617 34 11 ' '
5 0.565 0.808 0.158 12 3 ' '
6 0.648 0.746 0.405 30 11 ' '
7 0.632 0.562 0.561 14 3 ' '
